data_7716602
loop_
_publ_author_name
'Kallmeier, Fabian'
'Matthews, Aidan J. R.'
'Nelmes, Gareth R.'
'Lawson, Nina R.'
'Hicks, Jamie'

_publ_section_title
;
 Mechanochemical synthesis of iron aluminyl complexes.
;
_journal_issue 30
_journal_name_full 'Dalton transactions (Cambridge, England : 2003)'
_journal_page_first 12450
_journal_page_last 12454
_journal_paper_doi 10.1039/d4dt01774a
_journal_volume 53
_journal_year 2024
_chemical_formula_moiety '2(C43 H49 Al Fe N2 O2 Si), C6 H12'
_chemical_formula_sum 'C92 H110 Al2 Fe2 N4 O4 Si2'
_chemical_formula_weight 1557.67
_space_group_crystal_system orthorhombic
_space_group_IT_number 61
_space_group_name_Hall '-P 2ac 2ab'
_space_group_name_H-M_alt 'P b c a'
_atom_sites_solution_hydrogens geom
_audit_creation_date 2024-06-01
_audit_creation_method
;
Olex2 1.5
(compiled 2024.01.12 svn.r2f8d729c for OlexSys, GUI svn.r6928)
;
_audit_update_record
;
2024-06-02 deposited with the CCDC.	2024-07-09 downloaded from the CCDC.
;
_cell_angle_alpha 90
_cell_angle_beta 90
_cell_angle_gamma 90
_cell_formula_units_Z 8
_cell_length_a 19.4527(2)
_cell_length_b 19.4412(2)
_cell_length_c 44.6082(6)
_cell_measurement_reflns_used 22592
_cell_measurement_temperature 150.00(10)
_cell_measurement_theta_max 77.5530
_cell_measurement_theta_min 3.0190
_cell_volume 16870.1(3)
_computing_cell_refinement 'CrysAlisPro 1.171.42.85a (Rigaku OD, 2023)'
_computing_data_collection 'CrysAlisPro 1.171.42.85a (Rigaku OD, 2023)'
_computing_data_reduction 'CrysAlisPro 1.171.42.85a (Rigaku OD, 2023)'
_computing_molecular_graphics 'Olex2 1.5 (Dolomanov et al., 2009)'
_computing_publication_material 'Olex2 1.5 (Dolomanov et al., 2009)'
_computing_structure_refinement 'SHELXL 2019/3 (Sheldrick, 2015)'
_computing_structure_solution 'SHELXT 2018/2 (Sheldrick, 2018)'
_diffrn_ambient_temperature 150.15
_diffrn_detector_area_resol_mean 10.0000
_diffrn_detector_type HyPix
_diffrn_measured_fraction_theta_full 0.997
_diffrn_measured_fraction_theta_max 0.967
_diffrn_measurement_details
;
List of Runs (angles in degrees, time in seconds):

  # Type    Start    End  Width  t~exp~   \w     \q     \k     \f   Frames
#--------------------------------------------------------------------------
  1  \w    -96.00 -41.00   0.50    5.00    --  -46.57 -45.00  53.00  110
  2  \w     94.00 178.00   0.50   20.00    --  107.75  45.00-156.00  168
  3  \w     35.00  60.00   0.50   20.00    --  107.75 -45.00  53.00   50
  4  \w     46.00  81.00   0.50   20.00    --  107.75 -81.00-144.00   70
  5  \w    117.00 160.00   0.50   20.00    --  107.75 106.00  65.00   86
  6  \w    -22.00  18.00   0.50    5.00    --  -46.57  38.00-120.00   80
  7  \w     -8.00  27.00   0.50    5.00    --  -46.57  19.00 -30.00   70
  8  \w     -4.00  30.00   0.50    5.00    --  -46.57  19.00-150.00   68
  9  \w    -22.00   3.00   0.50    5.00    --  -46.57  38.00   0.00   50
 10  \w      4.00  29.00   0.50    5.00    --  -46.57  19.00-180.00   50
 11  \w     32.00  59.00   0.50   20.00    --  107.75 -30.00 -90.00   54
 12  \w     32.00  59.00   0.50   20.00    --  107.75 -30.00-180.00   54
 13  \w     40.00  87.00   0.50   20.00    --  107.75 -61.00   0.00   94
 14  \w     33.00  59.00   0.50   20.00    --  107.75 -30.00  60.00   52
 15  \w     34.00  59.00   0.50   20.00    --  107.75 -30.00  30.00   50
 16  \w     32.00  57.00   0.50   20.00    --  107.75 -30.00-150.00   50
 17  \w     32.00  58.00   0.50   20.00    --  107.75 -30.00-120.00   52
 18  \w     83.00 114.00   0.50   20.00    --  107.75 -81.00-144.00   62
;
_diffrn_measurement_device 'four-circle diffractometer'
_diffrn_measurement_device_type 'SuperNova, Dual, Cu at home/near, HyPix'
_diffrn_measurement_method '\w scans'
_diffrn_radiation_type CuK\a
_diffrn_radiation_wavelength 1.54184
_diffrn_reflns_av_R_equivalents 0.0528
_diffrn_reflns_av_unetI/netI 0.0462
_diffrn_reflns_Laue_measured_fraction_full 0.997
_diffrn_reflns_Laue_measured_fraction_max 0.967
_diffrn_reflns_limit_h_max 13
_diffrn_reflns_limit_h_min -24
_diffrn_reflns_limit_k_max 22
_diffrn_reflns_limit_k_min -24
_diffrn_reflns_limit_l_max 55
_diffrn_reflns_limit_l_min -56
_diffrn_reflns_number 72374
_diffrn_reflns_point_group_measured_fraction_full 0.997
_diffrn_reflns_point_group_measured_fraction_max 0.967
_diffrn_reflns_theta_full 67.684
_diffrn_reflns_theta_max 78.112
_diffrn_reflns_theta_min 3.014
_exptl_absorpt_coefficient_mu 3.634
_exptl_absorpt_correction_T_max 1.00000
_exptl_absorpt_correction_T_min 0.73923
_exptl_absorpt_correction_type multi-scan
_exptl_absorpt_process_details
;
CrysAlisPro 1.171.42.85a (Rigaku Oxford Diffraction, 2023)
Empirical absorption correction using spherical harmonics,
implemented in SCALE3 ABSPACK scaling algorithm.
;
_exptl_crystal_colour brown
_exptl_crystal_colour_primary brown
_exptl_crystal_density_diffrn 1.227
_exptl_crystal_description plate
_exptl_crystal_F_000 6624
_exptl_crystal_size_max 0.2
_exptl_crystal_size_mid 0.1
_exptl_crystal_size_min 0.03
_refine_diff_density_max 0.734
_refine_diff_density_min -0.310
_refine_diff_density_rms 0.054
_refine_ls_extinction_method none
_refine_ls_goodness_of_fit_ref 1.028
_refine_ls_hydrogen_treatment constr
_refine_ls_matrix_type full
_refine_ls_number_parameters 1017
_refine_ls_number_reflns 17462
_refine_ls_number_restraints 106
_refine_ls_restrained_S_all 1.051
_refine_ls_R_factor_all 0.0611
_refine_ls_R_factor_gt 0.0464
_refine_ls_shift/su_max 0.003
_refine_ls_shift/su_mean 0.000
_refine_ls_structure_factor_coef Fsqd
_refine_ls_weighting_details 'w=1/[\s^2^(Fo^2^)+(0.0559P)^2^+8.8226P] where P=(Fo^2^+2Fc^2^)/3'
_refine_ls_weighting_scheme calc
_refine_ls_wR_factor_gt 0.1126
_refine_ls_wR_factor_ref 0.1204
_reflns_Friedel_coverage 0.000
_reflns_number_gt 14131
_reflns_number_total 17462
_reflns_threshold_expression 'I > 2\s(I)'
_cod_data_source_file d4dt01774a2.cif
_cod_data_source_block (DAS)AlFp
_cod_depositor_comments 'Adding full bibliography for 7716596--7716604.cif.'
_cod_database_code 7716602
_shelx_shelxl_version_number 2019/3
_shelx_space_group_comment
;
The symmetry employed for this shelxl refinement is uniquely defined
by the following loop, which should always be used as a source of
symmetry information in preference to the above space-group names.
They are only intended as comments.
;
_shelx_estimated_absorpt_t_max 0.899
_shelx_estimated_absorpt_t_min 0.530
_olex2_refinement_description
;
1. Fixed Uiso
 At 1.2 times of:
  All C(H) groups, All C(H,H) groups
 At 1.5 times of:
  All C(H,H,H) groups
2. Restrained distances
 C50-C46 = C47-C46 = C48-C47 = C48-C49 = C50-C49
 1.4 with sigma of 0.008
 C46A-C50A = C49A-C48A = C49A-C50A = C47A-C48A = C47A-C46A
 1.4 with sigma of 0.008
3. Uiso/Uaniso restraints and constraints
C46A \\sim C47A \\sim C48A \\sim C49A \\sim C50A: within 2A with sigma of 0.005
and sigma for terminal atoms of 0.01 within 2A
C46 \\sim C47 \\sim C48 \\sim C49 \\sim C50: within 2A with sigma of 0.005 and
sigma for terminal atoms of 0.01 within 2A
C87 \\sim C88 \\sim C89 \\sim C90 \\sim C91 \\sim C92: within 2A with sigma of
0.005 and sigma for terminal atoms of 0.01 within 2A
4. Others
 Sof(C46A)=Sof(H46A)=Sof(C47A)=Sof(H47A)=Sof(C48A)=Sof(H48A)=Sof(C49A)=
 Sof(H49A)=Sof(C50A)=Sof(H50A)=1-FVAR(1)
 Sof(C46)=Sof(H46)=Sof(C47)=Sof(H47)=Sof(C48)=Sof(H48)=Sof(C49)=Sof(H49)=
 Sof(C50)=Sof(H50)=FVAR(1)
5.a Ternary CH refined with riding coordinates:
 C14(H14), C17(H17), C26(H26), C29(H29), C57(H57), C60(H60), C69(H69), C72(H72)
5.b Secondary CH2 refined with riding coordinates:
 C87(H87A,H87B), C88(H88A,H88B), C89(H89A,H89B), C90(H90A,H90B), C91(H91A,
 H91B), C92(H92A,H92B)
5.c Aromatic/amide H refined with riding coordinates:
 C3(H3), C4(H4), C5(H5), C6(H6), C7(H7), C10(H10), C11(H11), C12(H12),
 C22(H22), C23(H23), C24(H24), C33(H33), C34(H34), C35(H35), C36(H36), C37(H37),
  C39(H39), C40(H40), C41(H41), C42(H42), C43(H43), C46(H46), C46A(H46A),
 C47(H47), C47A(H47A), C48(H48), C48A(H48A), C49(H49), C49A(H49A), C50(H50),
 C50A(H50A), C53(H53), C54(H54), C55(H55), C65(H65), C66(H66), C67(H67),
 C76(H76), C77(H77), C78(H78), C79(H79), C80(H80), C82(H82), C83(H83), C84(H84),
  C85(H85), C86(H86)
5.d Idealised Me refined as rotating group:
 C15(H15A,H15B,H15C), C16(H16A,H16B,H16C), C18(H18A,H18B,H18C), C19(H19A,H19B,
 H19C), C27(H27A,H27B,H27C), C28(H28A,H28B,H28C), C30(H30A,H30B,H30C), C31(H31A,
 H31B,H31C), C58(H58A,H58B,H58C), C59(H59A,H59B,H59C), C61(H61A,H61B,H61C),
 C62(H62A,H62B,H62C), C70(H70A,H70B,H70C), C71(H71A,H71B,H71C), C73(H73A,H73B,
 H73C), C74(H74A,H74B,H74C)
;
_olex2_submission_special_instructions 'No special instructions were received'
_oxdiff_exptl_absorpt_empirical_details
;
Empirical correction (ABSPACK) includes:
- Absorption correction using spherical harmonics
- Frame scaling
;

loop_
_space_group_symop_operation_xyz
'x, y, z'
'-x+1/2, -y, z+1/2'
'-x, y+1/2, -z+1/2'
'x+1/2, -y+1/2, -z'
'-x, -y, -z'
'x-1/2, y, -z-1/2'
'x, -y-1/2, z-1/2'
'-x-1/2, y-1/2, z'

loop_
_atom_site_label
_atom_site_type_symbol
_atom_site_fract_x
_atom_site_fract_y
_atom_site_fract_z
_atom_site_U_iso_or_equiv
_atom_site_adp_type
_atom_site_occupancy
_atom_site_site_symmetry_order
_atom_site_calc_flag
_atom_site_refinement_flags_posn
_atom_site_refinement_flags_adp
_atom_site_refinement_flags_occupancy
_atom_site_disorder_assembly
_atom_site_disorder_group
Fe1 Fe 0.44412(2) 0.06145(2) 0.43932(2) 0.02620(9) Uani 1 1 d . . . . .
Si1 Si 0.27429(3) 0.24058(3) 0.44463(2) 0.02106(11) Uani 1 1 d . . . . .
Al1 Al 0.36932(3) 0.15037(3) 0.44745(2) 0.02244(13) Uani 1 1 d . . . . .
O1 O 0.49702(12) 0.07651(9) 0.49974(5) 0.0531(5) Uani 1 1 d . . . . .
O2 O 0.54442(10) 0.16118(11) 0.41873(6) 0.0575(6) Uani 1 1 d . . . . .
N1 N 0.36313(9) 0.24196(8) 0.44022(4) 0.0228(3) Uani 1 1 d . . . . .
N2 N 0.27695(9) 0.15401(8) 0.45427(4) 0.0235(3) Uani 1 1 d . . . . .
C1 C 0.47466(13) 0.07015(11) 0.47603(6) 0.0376(6) Uani 1 1 d . . . . .
C2 C 0.50374(13) 0.12229(12) 0.42666(6) 0.0388(6) Uani 1 1 d . . . . .
C3 C 0.40608(13) -0.03919(11) 0.44434(6) 0.0362(5) Uani 1 1 d . . . . .
H3 H 0.404813 -0.064099 0.462654 0.043 Uiso 1 1 calc R U . . .
C4 C 0.35365(12) 0.00329(12) 0.43341(7) 0.0389(6) Uani 1 1 d . . . . .
H4 H 0.310798 0.011905 0.442916 0.047 Uiso 1 1 calc R U . . .
C5 C 0.37567(15) 0.03110(14) 0.40575(7) 0.0462(7) Uani 1 1 d . . . . .
H5 H 0.350610 0.061922 0.393353 0.055 Uiso 1 1 calc R U . . .
C6 C 0.44234(16) 0.00431(15) 0.39997(7) 0.0484(7) Uani 1 1 d . . . . .
H6 H 0.469701 0.014080 0.382851 0.058 Uiso 1 1 calc R U . . .
C7 C 0.46099(13) -0.03899(12) 0.42379(7) 0.0412(6) Uani 1 1 d . . . . .
H7 H 0.502936 -0.063623 0.425692 0.049 Uiso 1 1 calc R U . . .
C8 C 0.23236(11) 0.11472(10) 0.47300(5) 0.0256(4) Uani 1 1 d . . . . .
C9 C 0.17586(11) 0.07904(10) 0.46058(6) 0.0294(5) Uani 1 1 d . . . . .
C10 C 0.13041(12) 0.04473(12) 0.47983(6) 0.0367(5) Uani 1 1 d . . . . .
H10 H 0.092267 0.020722 0.471620 0.044 Uiso 1 1 calc R U . . .
C11 C 0.13997(13) 0.04516(12) 0.51049(6) 0.0401(6) Uani 1 1 d . . . . .
H11 H 0.107669 0.023232 0.523287 0.048 Uiso 1 1 calc R U . . .
C12 C 0.19685(14) 0.07769(11) 0.52242(6) 0.0377(6) Uani 1 1 d . . . . .
H12 H 0.203650 0.077224 0.543509 0.045 Uiso 1 1 calc R U . . .
C13 C 0.24446(13) 0.11117(10) 0.50424(5) 0.0315(5) Uani 1 1 d . . . . .
C14 C 0.30853(14) 0.14023(12) 0.51908(5) 0.0371(5) Uani 1 1 d . . . . .
H14 H 0.337808 0.160219 0.502841 0.045 Uiso 1 1 calc R U . . .
C15 C 0.35036(17) 0.08380(15) 0.53418(8) 0.0556(8) Uani 1 1 d . . . . .
H15A H 0.394281 0.102769 0.541063 0.083 Uiso 1 1 calc R U . . .
H15B H 0.358960 0.046635 0.519819 0.083 Uiso 1 1 calc R U . . .
H15C H 0.324741 0.065686 0.551369 0.083 Uiso 1 1 calc R U . . .
C16 C 0.29398(19) 0.19765(15) 0.54148(7) 0.0564(8) Uani 1 1 d . . . . .
H16A H 0.263591 0.180391 0.557302 0.085 Uiso 1 1 calc R U . . .
H16B H 0.271696 0.236155 0.531151 0.085 Uiso 1 1 calc R U . . .
H16C H 0.337298 0.213319 0.550375 0.085 Uiso 1 1 calc R U . . .
C17 C 0.16296(12) 0.07777(12) 0.42716(6) 0.0358(5) Uani 1 1 d . . . . .
H17 H 0.203975 0.098654 0.417171 0.043 Uiso 1 1 calc R U . . .
C18 C 0.15528(14) 0.00410(13) 0.41515(7) 0.0447(6) Uani 1 1 d . . . . .
H18A H 0.116048 -0.018211 0.424918 0.067 Uiso 1 1 calc R U . . .
H18B H 0.197259 -0.021977 0.419426 0.067 Uiso 1 1 calc R U . . .
H18C H 0.147624 0.005512 0.393445 0.067 Uiso 1 1 calc R U . . .
C19 C 0.10083(15) 0.12153(15) 0.41903(8) 0.0537(8) Uani 1 1 d . . . . .
H19A H 0.095899 0.123203 0.397181 0.081 Uiso 1 1 calc R U . . .
H19B H 0.107194 0.168246 0.426802 0.081 Uiso 1 1 calc R U . . .
H19C H 0.059375 0.101309 0.427878 0.081 Uiso 1 1 calc R U . . .
C20 C 0.41173(10) 0.29576(10) 0.43574(5) 0.0226(4) Uani 1 1 d . . . . .
C21 C 0.44228(11) 0.32740(10) 0.46120(5) 0.0254(4) Uani 1 1 d . . . . .
C22 C 0.49170(12) 0.37812(12) 0.45680(6) 0.0330(5) Uani 1 1 d . . . . .
H22 H 0.512205 0.399467 0.473738 0.040 Uiso 1 1 calc R U . . .
C23 C 0.51165(12) 0.39817(12) 0.42845(6) 0.0365(5) Uani 1 1 d . . . . .
H23 H 0.545535 0.432892 0.425943 0.044 Uiso 1 1 calc R U . . .
C24 C 0.48198(12) 0.36738(11) 0.40372(6) 0.0331(5) Uani 1 1 d . . . . .
H24 H 0.495775 0.381456 0.384233 0.040 Uiso 1 1 calc R U . . .
C25 C 0.43213(11) 0.31597(10) 0.40667(5) 0.0264(4) Uani 1 1 d . . . . .
C26 C 0.40123(12) 0.28465(12) 0.37869(5) 0.0322(5) Uani 1 1 d . . . . .
H26 H 0.367481 0.248825 0.385177 0.039 Uiso 1 1 calc R U . . .
C27 C 0.45550(15) 0.24901(16) 0.35903(6) 0.0491(7) Uani 1 1 d . . . . .
H27A H 0.432947 0.227416 0.341785 0.074 Uiso 1 1 calc R U . . .
H27B H 0.479309 0.213780 0.370819 0.074 Uiso 1 1 calc R U . . .
H27C H 0.488844 0.283132 0.351946 0.074 Uiso 1 1 calc R U . . .
C28 C 0.36211(15) 0.33819(15) 0.36051(6) 0.0458(6) Uani 1 1 d . . . . .
H28A H 0.393768 0.374613 0.354176 0.069 Uiso 1 1 calc R U . . .
H28B H 0.325511 0.358087 0.372862 0.069 Uiso 1 1 calc R U . . .
H28C H 0.341897 0.316309 0.342788 0.069 Uiso 1 1 calc R U . . .
C29 C 0.42544(12) 0.30388(11) 0.49286(5) 0.0281(4) Uani 1 1 d . . . . .
H29 H 0.378826 0.282213 0.492488 0.034 Uiso 1 1 calc R U . . .
C30 C 0.42393(14) 0.36233(13) 0.51584(6) 0.0386(5) Uani 1 1 d . . . . .
H30A H 0.470256 0.381444 0.518120 0.058 Uiso 1 1 calc R U . . .
H30B H 0.408021 0.344504 0.535187 0.058 Uiso 1 1 calc R U . . .
H30C H 0.392564 0.398447 0.508940 0.058 Uiso 1 1 calc R U . . .
C31 C 0.47688(14) 0.24927(14) 0.50277(6) 0.0452(6) Uani 1 1 d . . . . .
H31A H 0.479436 0.213022 0.487541 0.068 Uiso 1 1 calc R U . . .
H31B H 0.461978 0.229336 0.521870 0.068 Uiso 1 1 calc R U . . .
H31C H 0.522286 0.270341 0.505256 0.068 Uiso 1 1 calc R U . . .
C32 C 0.22759(11) 0.26050(11) 0.40874(5) 0.0254(4) Uani 1 1 d . . . . .
C33 C 0.23426(12) 0.21925(12) 0.38325(5) 0.0316(5) Uani 1 1 d . . . . .
H33 H 0.261203 0.178565 0.384307 0.038 Uiso 1 1 calc R U . . .
C34 C 0.20252(14) 0.23629(14) 0.35648(6) 0.0401(6) Uani 1 1 d . . . . .
H34 H 0.207455 0.207124 0.339527 0.048 Uiso 1 1 calc R U . . .
C35 C 0.16359(14) 0.29574(15) 0.35434(6) 0.0447(6) Uani 1 1 d . . . . .
H35 H 0.142238 0.307658 0.335907 0.054 Uiso 1 1 calc R U . . .
C36 C 0.15597(14) 0.33746(14) 0.37903(6) 0.0427(6) Uani 1 1 d . . . . .
H36 H 0.129340 0.378308 0.377687 0.051 Uiso 1 1 calc R U . . .
C37 C 0.18742(12) 0.31969(12) 0.40603(5) 0.0335(5) Uani 1 1 d . . . . .
H37 H 0.181353 0.348571 0.423000 0.040 Uiso 1 1 calc R U . . .
C38 C 0.23608(11) 0.29900(10) 0.47346(5) 0.0242(4) Uani 1 1 d . . . . .
C39 C 0.17882(12) 0.27848(12) 0.49022(6) 0.0335(5) Uani 1 1 d . . . . .
H39 H 0.159987 0.233944 0.487172 0.040 Uiso 1 1 calc R U . . .
C40 C 0.14895(13) 0.32201(13) 0.51125(6) 0.0383(5) Uani 1 1 d . . . . .
H40 H 0.110902 0.306730 0.522815 0.046 Uiso 1 1 calc R U . . .
C41 C 0.17479(13) 0.38754(13) 0.51525(6) 0.0371(5) Uani 1 1 d . . . . .
H41 H 0.154209 0.417483 0.529490 0.045 Uiso 1 1 calc R U . . .
C42 C 0.23030(12) 0.40964(12) 0.49868(6) 0.0361(5) Uani 1 1 d . . . . .
H42 H 0.247802 0.454835 0.501371 0.043 Uiso 1 1 calc R U . . .
C43 C 0.26065(11) 0.36560(11) 0.47799(5) 0.0290(5) Uani 1 1 d . . . . .
H43 H 0.298983 0.381225 0.466691 0.035 Uiso 1 1 calc R U . . .
Fe2 Fe 0.54800(2) 0.52225(2) 0.31513(2) 0.02887(9) Uani 1 1 d . . . . .
Si2 Si 0.72381(3) 0.69780(3) 0.31762(2) 0.01941(11) Uani 1 1 d . . . . .
Al2 Al 0.62802(3) 0.60805(3) 0.32177(2) 0.02085(12) Uani 1 1 d . . . . .
O3 O 0.50955(13) 0.52572(10) 0.37784(5) 0.0601(6) Uani 1 1 d . . . . .
O4 O 0.44859(11) 0.62917(13) 0.30203(7) 0.0741(7) Uani 1 1 d . . . . .
N3 N 0.72102(9) 0.61111(8) 0.32756(4) 0.0225(3) Uani 1 1 d . . . . .
N4 N 0.63493(8) 0.69918(8) 0.31346(4) 0.0207(3) Uani 1 1 d . . . . .
C44 C 0.52640(13) 0.52482(11) 0.35320(6) 0.0365(5) Uani 1 1 d . . . . .
C45 C 0.48875(14) 0.58738(14) 0.30698(7) 0.0439(6) Uani 1 1 d . . . . .
C46 C 0.5228(4) 0.4250(4) 0.29737(16) 0.0532(17) Uani 0.602(9) 1 d D U P A 1
H46 H 0.478759 0.404127 0.298644 0.064 Uiso 0.602(9) 1 calc R U P A 1
C46A C 0.5344(6) 0.4187(6) 0.3052(2) 0.047(2) Uani 0.398(9) 1 d D U P A 2
H46A H 0.507422 0.386891 0.316315 0.056 Uiso 0.398(9) 1 calc R U P A 2
C47 C 0.5778(3) 0.4167(2) 0.31765(14) 0.0465(14) Uani 0.602(9) 1 d D U P A 1
H47 H 0.577037 0.388667 0.335101 0.056 Uiso 0.602(9) 1 calc R U P A 1
C47A C 0.6038(5) 0.4344(4) 0.3108(2) 0.0464(19) Uani 0.398(9) 1 d D U P A 2
H47A H 0.630875 0.416639 0.326792 0.056 Uiso 0.398(9) 1 calc R U P A 2
C48 C 0.6341(3) 0.4564(3) 0.30796(14) 0.0500(14) Uani 0.602(9) 1 d D U P A 1
H48 H 0.677542 0.459695 0.317545 0.060 Uiso 0.602(9) 1 calc R U P A 1
C48A C 0.6262(5) 0.4809(6) 0.2888(2) 0.045(2) Uani 0.398(9) 1 d D U P A 2
H48A H 0.671236 0.499176 0.286563 0.054 Uiso 0.398(9) 1 calc R U P A 2
C49 C 0.6140(4) 0.4905(4) 0.28137(16) 0.0552(17) Uani 0.602(9) 1 d D U P A 1
H49 H 0.641430 0.521357 0.269989 0.066 Uiso 0.602(9) 1 calc R U P A 1
C49A C 0.5686(4) 0.4951(4) 0.27075(18) 0.0452(19) Uani 0.398(9) 1 d D U P A 2
H49A H 0.568379 0.525911 0.254220 0.054 Uiso 0.398(9) 1 calc R U P A 2
C50 C 0.5460(4) 0.4704(3) 0.27477(14) 0.0599(16) Uani 0.602(9) 1 d D U P A 1
H50 H 0.519973 0.485012 0.257906 0.072 Uiso 0.602(9) 1 calc R U P A 1
C50A C 0.5114(4) 0.4573(4) 0.28060(19) 0.0462(19) Uani 0.398(9) 1 d D U P A 2
H50A H 0.466406 0.457726 0.272321 0.055 Uiso 0.398(9) 1 calc R U P A 2
C51 C 0.58827(10) 0.75380(9) 0.30719(5) 0.0217(4) Uani 1 1 d . . . . .
C52 C 0.55700(10) 0.78903(10) 0.33153(5) 0.0242(4) Uani 1 1 d . . . . .
C53 C 0.51108(11) 0.84233(11) 0.32531(6) 0.0327(5) Uani 1 1 d . . . . .
H53 H 0.490059 0.866309 0.341440 0.039 Uiso 1 1 calc R U . . .
C54 C 0.49556(12) 0.86096(12) 0.29624(7) 0.0386(6) Uani 1 1 d . . . . .
H54 H 0.464614 0.897750 0.292462 0.046 Uiso 1 1 calc R U . . .
C55 C 0.52520(12) 0.82590(12) 0.27272(6) 0.0355(5) Uani 1 1 d . . . . .
H55 H 0.514039 0.838775 0.252757 0.043 Uiso 1 1 calc R U . . .
C56 C 0.57125(11) 0.77187(11) 0.27750(5) 0.0270(4) Uani 1 1 d . . . . .
C57 C 0.60076(13) 0.73402(12) 0.25075(5) 0.0347(5) Uani 1 1 d . . . . .
H57 H 0.633340 0.698500 0.258563 0.042 Uiso 1 1 calc R U . . .
C58 C 0.54370(16) 0.69601(18) 0.23330(7) 0.0566(8) Uani 1 1 d . . . . .
H58A H 0.511949 0.729668 0.224596 0.085 Uiso 1 1 calc R U . . .
H58B H 0.518506 0.665692 0.246989 0.085 Uiso 1 1 calc R U . . .
H58C H 0.564421 0.668553 0.217248 0.085 Uiso 1 1 calc R U . . .
C59 C 0.64125(16) 0.78136(17) 0.23001(7) 0.0515(7) Uani 1 1 d . . . . .
H59A H 0.662281 0.754155 0.213953 0.077 Uiso 1 1 calc R U . . .
H59B H 0.677304 0.804758 0.241480 0.077 Uiso 1 1 calc R U . . .
H59C H 0.610201 0.815624 0.221273 0.077 Uiso 1 1 calc R U . . .
C60 C 0.57009(11) 0.76635(11) 0.36368(5) 0.0280(4) Uani 1 1 d . . . . .
H60 H 0.617538 0.746669 0.364613 0.034 Uiso 1 1 calc R U . . .
C61 C 0.51967(13) 0.70943(12) 0.37248(6) 0.0364(5) Uani 1 1 d . . . . .
H61A H 0.472645 0.727459 0.371933 0.055 Uiso 1 1 calc R U . . .
H61B H 0.530258 0.693335 0.392782 0.055 Uiso 1 1 calc R U . . .
H61C H 0.523824 0.671031 0.358363 0.055 Uiso 1 1 calc R U . . .
C62 C 0.56605(14) 0.82485(13) 0.38654(6) 0.0422(6) Uani 1 1 d . . . . .
H62A H 0.596382 0.862440 0.380273 0.063 Uiso 1 1 calc R U . . .
H62B H 0.580527 0.807916 0.406246 0.063 Uiso 1 1 calc R U . . .
H62C H 0.518640 0.841683 0.387749 0.063 Uiso 1 1 calc R U . . .
C63 C 0.76759(10) 0.57457(10) 0.34629(5) 0.0240(4) Uani 1 1 d . . . . .
C64 C 0.75691(12) 0.57290(10) 0.37771(5) 0.0282(4) Uani 1 1 d . . . . .
C65 C 0.80660(14) 0.54258(12) 0.39582(6) 0.0393(6) Uani 1 1 d . . . . .
H65 H 0.800697 0.543156 0.416961 0.047 Uiso 1 1 calc R U . . .
C66 C 0.86433(14) 0.51166(13) 0.38384(7) 0.0440(6) Uani 1 1 d . . . . .
H66 H 0.898085 0.492052 0.396636 0.053 Uiso 1 1 calc R U . . .
C67 C 0.87253(13) 0.50949(13) 0.35332(7) 0.0415(6) Uani 1 1 d . . . . .
H67 H 0.911344 0.486551 0.345128 0.050 Uiso 1 1 calc R U . . .
C68 C 0.82507(11) 0.54029(11) 0.33401(6) 0.0318(5) Uani 1 1 d . . . . .
C69 C 0.83624(14) 0.53549(14) 0.30032(6) 0.0432(6) Uani 1 1 d . . . . .
H69 H 0.797251 0.560230 0.290460 0.052 Uiso 1 1 calc R U . . .
C70 C 0.83376(18) 0.46033(16) 0.28961(7) 0.0579(8) Uani 1 1 d . . . . .
H70A H 0.840649 0.458727 0.267861 0.087 Uiso 1 1 calc R U . . .
H70B H 0.788922 0.440389 0.294588 0.087 Uiso 1 1 calc R U . . .
H70C H 0.870141 0.433975 0.299567 0.087 Uiso 1 1 calc R U . . .
C71 C 0.90221(17) 0.5704(2) 0.29033(9) 0.0721(11) Uani 1 1 d . . . . .
H71A H 0.941697 0.546987 0.299364 0.108 Uiso 1 1 calc R U . . .
H71B H 0.901679 0.618654 0.296731 0.108 Uiso 1 1 calc R U . . .
H71C H 0.905821 0.568222 0.268434 0.108 Uiso 1 1 calc R U . . .
C72 C 0.69275(13) 0.60163(11) 0.39266(5) 0.0335(5) Uani 1 1 d . . . . .
H72 H 0.661167 0.617433 0.376368 0.040 Uiso 1 1 calc R U . . .
C73 C 0.65503(17) 0.54624(14) 0.41039(8) 0.0561(8) Uani 1 1 d . . . . .
H73A H 0.683261 0.532037 0.427503 0.084 Uiso 1 1 calc R U . . .
H73B H 0.646404 0.506475 0.397426 0.084 Uiso 1 1 calc R U . . .
H73C H 0.611159 0.564600 0.417652 0.084 Uiso 1 1 calc R U . . .
C74 C 0.70647(17) 0.66305(14) 0.41291(7) 0.0502(7) Uani 1 1 d . . . . .
H74A H 0.662856 0.680192 0.420982 0.075 Uiso 1 1 calc R U . . .
H74B H 0.728922 0.699528 0.401335 0.075 Uiso 1 1 calc R U . . .
H74C H 0.736462 0.649005 0.429467 0.075 Uiso 1 1 calc R U . . .
C75 C 0.76226(11) 0.75733(10) 0.34612(5) 0.0232(4) Uani 1 1 d . . . . .
C76 C 0.82318(11) 0.73961(11) 0.36121(5) 0.0303(5) Uani 1 1 d . . . . .
H76 H 0.843552 0.695961 0.357649 0.036 Uiso 1 1 calc R U . . .
C77 C 0.85407(12) 0.78462(12) 0.38118(6) 0.0341(5) Uani 1 1 d . . . . .
H77 H 0.894623 0.771305 0.391529 0.041 Uiso 1 1 calc R U . . .
C78 C 0.82574(13) 0.84911(12) 0.38605(6) 0.0372(5) Uani 1 1 d . . . . .
H78 H 0.846985 0.880069 0.399672 0.045 Uiso 1 1 calc R U . . .
C79 C 0.76641(12) 0.86838(12) 0.37102(6) 0.0355(5) Uani 1 1 d . . . . .
H79 H 0.747066 0.912639 0.374243 0.043 Uiso 1 1 calc R U . . .
C80 C 0.73528(11) 0.82278(11) 0.35121(5) 0.0277(4) Uani 1 1 d . . . . .
H80 H 0.694762 0.836487 0.340928 0.033 Uiso 1 1 calc R U . . .
C81 C 0.77312(10) 0.71677(10) 0.28236(5) 0.0241(4) Uani 1 1 d . . . . .
C82 C 0.81456(12) 0.77555(11) 0.28042(5) 0.0310(5) Uani 1 1 d . . . . .
H82 H 0.816352 0.806457 0.296897 0.037 Uiso 1 1 calc R U . . .
C83 C 0.85314(13) 0.78963(12) 0.25489(6) 0.0372(5) Uani 1 1 d . . . . .
H83 H 0.880259 0.830213 0.254003 0.045 Uiso 1 1 calc R U . . .
C84 C 0.85223(13) 0.74496(13) 0.23085(6) 0.0376(5) Uani 1 1 d . . . . .
H84 H 0.879789 0.753781 0.213689 0.045 Uiso 1 1 calc R U . . .
C85 C 0.81059(13) 0.68697(12) 0.23200(5) 0.0344(5) Uani 1 1 d . . . . .
H85 H 0.808933 0.656410 0.215397 0.041 Uiso 1 1 calc R U . . .
C86 C 0.77137(11) 0.67354(11) 0.25735(5) 0.0285(4) Uani 1 1 d . . . . .
H86 H 0.742668 0.634018 0.257685 0.034 Uiso 1 1 calc R U . . .
C87 C 0.6983(3) 0.4663(3) 0.20971(12) 0.1049(13) Uani 1 1 d . U . . .
H87A H 0.672683 0.424957 0.216289 0.126 Uiso 1 1 calc R U . . .
H87B H 0.708343 0.494194 0.227754 0.126 Uiso 1 1 calc R U . . .
C88 C 0.7654(3) 0.4438(2) 0.19576(11) 0.0954(12) Uani 1 1 d . U . . .
H88A H 0.756243 0.407926 0.180544 0.115 Uiso 1 1 calc R U . . .
H88B H 0.795162 0.423454 0.211439 0.115 Uiso 1 1 calc R U . . .
C89 C 0.8032(2) 0.5039(2) 0.18098(10) 0.0792(10) Uani 1 1 d . U . . .
H89A H 0.821120 0.535467 0.196554 0.095 Uiso 1 1 calc R U . . .
H89B H 0.842596 0.486477 0.169160 0.095 Uiso 1 1 calc R U . . .
C90 C 0.7548(2) 0.5414(2) 0.16102(11) 0.0835(10) Uani 1 1 d . U . . .
H90A H 0.778604 0.582008 0.152554 0.100 Uiso 1 1 calc R U . . .
H90B H 0.741963 0.510996 0.144124 0.100 Uiso 1 1 calc R U . . .
C91 C 0.6911(2) 0.5648(2) 0.17630(11) 0.0815(10) Uani 1 1 d . U . . .
H91A H 0.703055 0.598386 0.192133 0.098 Uiso 1 1 calc R U . . .
H91B H 0.660738 0.587942 0.161646 0.098 Uiso 1 1 calc R U . . .
C92 C 0.6547(3) 0.5062(2) 0.18974(12) 0.0958(12) Uani 1 1 d . U . . .
H92A H 0.614488 0.523471 0.201102 0.115 Uiso 1 1 calc R U . . .
H92B H 0.637365 0.475931 0.173566 0.115 Uiso 1 1 calc R U . . .

loop_
_atom_site_aniso_label
_atom_site_aniso_U_11
_atom_site_aniso_U_22
_atom_site_aniso_U_33
_atom_site_aniso_U_23
_atom_site_aniso_U_13
_atom_site_aniso_U_12
Fe1 0.02583(17) 0.01861(15) 0.03417(19) -0.00081(14) -0.00190(14) 0.00185(12)
Si1 0.0240(3) 0.0163(2) 0.0229(3) -0.0014(2) -0.0004(2) 0.00018(19)
Al1 0.0249(3) 0.0167(3) 0.0257(3) 0.0000(2) -0.0013(2) 0.0007(2)
O1 0.0754(14) 0.0331(9) 0.0508(12) 0.0015(8) -0.0306(11) 0.0004(9)
O2 0.0441(11) 0.0482(11) 0.0801(16) 0.0117(11) 0.0093(11) -0.0148(9)
N1 0.0244(8) 0.0191(7) 0.0248(9) -0.0007(7) -0.0008(7) -0.0012(6)
N2 0.0255(8) 0.0185(7) 0.0267(9) -0.0011(7) 0.0013(7) -0.0004(6)
C1 0.0415(13) 0.0200(10) 0.0512(16) 0.0023(10) -0.0104(12) 0.0014(9)
C2 0.0336(12) 0.0323(11) 0.0503(15) 0.0012(11) 0.0016(11) 0.0043(10)
C3 0.0432(13) 0.0189(9) 0.0465(14) -0.0021(10) -0.0032(11) -0.0082(9)
C4 0.0296(12) 0.0280(11) 0.0592(17) -0.0150(11) -0.0023(11) -0.0036(9)
C5 0.0533(16) 0.0347(12) 0.0506(16) -0.0057(12) -0.0234(13) 0.0012(12)
C6 0.0603(17) 0.0454(15) 0.0393(15) -0.0171(12) 0.0100(13) -0.0115(13)
C7 0.0359(13) 0.0267(11) 0.0610(18) -0.0161(12) -0.0014(12) 0.0045(9)
C8 0.0277(10) 0.0170(8) 0.0321(11) -0.0001(8) 0.0065(9) 0.0020(8)
C9 0.0252(10) 0.0200(9) 0.0430(13) 0.0013(9) 0.0028(9) 0.0015(8)
C10 0.0291(11) 0.0250(10) 0.0560(16) 0.0028(11) 0.0069(11) -0.0007(9)
C11 0.0420(14) 0.0253(10) 0.0531(16) 0.0052(11) 0.0215(12) 0.0043(10)
C12 0.0552(15) 0.0249(10) 0.0330(13) -0.0012(10) 0.0133(11) 0.0010(10)
C13 0.0455(13) 0.0174(9) 0.0315(11) -0.0017(9) 0.0074(10) -0.0014(9)
C14 0.0579(15) 0.0270(10) 0.0265(11) -0.0013(9) -0.0019(11) -0.0061(11)
C15 0.0589(18) 0.0394(14) 0.068(2) 0.0047(14) -0.0068(16) -0.0049(13)
C16 0.081(2) 0.0450(15) 0.0432(16) -0.0164(13) -0.0132(15) 0.0036(15)
C17 0.0315(12) 0.0309(11) 0.0448(14) 0.0033(10) -0.0062(10) -0.0063(9)
C18 0.0441(14) 0.0373(13) 0.0527(16) -0.0051(12) -0.0062(12) -0.0114(11)
C19 0.0447(15) 0.0435(14) 0.073(2) 0.0088(14) -0.0212(15) 0.0000(12)
C20 0.0229(9) 0.0165(8) 0.0285(11) 0.0025(8) 0.0022(8) 0.0015(7)
C21 0.0239(10) 0.0217(9) 0.0306(11) -0.0037(8) 0.0009(8) -0.0002(8)
C22 0.0307(11) 0.0286(10) 0.0397(13) -0.0051(10) 0.0000(10) -0.0068(9)
C23 0.0331(12) 0.0302(11) 0.0462(14) -0.0034(11) 0.0086(11) -0.0109(9)
C24 0.0349(12) 0.0277(10) 0.0367(13) 0.0026(9) 0.0125(10) -0.0028(9)
C25 0.0282(10) 0.0212(9) 0.0299(11) -0.0001(8) 0.0033(9) 0.0002(8)
C26 0.0380(12) 0.0334(11) 0.0250(11) 0.0022(9) 0.0014(9) -0.0021(10)
C27 0.0562(17) 0.0550(16) 0.0360(14) -0.0134(13) 0.0014(12) 0.0082(14)
C28 0.0495(15) 0.0480(15) 0.0400(14) 0.0079(12) -0.0058(12) 0.0052(12)
C29 0.0315(11) 0.0258(10) 0.0270(11) -0.0042(9) -0.0023(9) -0.0008(8)
C30 0.0483(14) 0.0350(12) 0.0326(13) -0.0074(10) 0.0007(11) -0.0014(11)
C31 0.0519(16) 0.0393(13) 0.0444(15) 0.0019(12) -0.0098(13) 0.0115(12)
C32 0.0254(10) 0.0236(9) 0.0270(11) -0.0018(8) -0.0017(8) 0.0000(8)
C33 0.0357(12) 0.0283(10) 0.0309(11) -0.0025(9) -0.0060(10) 0.0035(9)
C34 0.0465(14) 0.0426(13) 0.0312(12) -0.0077(11) -0.0076(11) 0.0017(11)
C35 0.0461(15) 0.0518(15) 0.0362(14) 0.0028(12) -0.0159(12) 0.0084(12)
C36 0.0458(15) 0.0423(13) 0.0400(14) 0.0015(11) -0.0096(12) 0.0156(11)
C37 0.0383(12) 0.0312(11) 0.0309(12) -0.0022(10) -0.0058(10) 0.0097(10)
C38 0.0291(10) 0.0204(9) 0.0230(10) -0.0012(8) -0.0011(8) 0.0012(8)
C39 0.0343(12) 0.0258(10) 0.0404(13) -0.0061(10) 0.0065(10) -0.0028(9)
C40 0.0371(13) 0.0369(12) 0.0409(14) -0.0054(11) 0.0097(11) 0.0038(10)
C41 0.0407(13) 0.0356(12) 0.0351(13) -0.0146(10) -0.0044(10) 0.0104(10)
C42 0.0357(12) 0.0265(11) 0.0462(14) -0.0120(10) -0.0074(11) 0.0012(9)
C43 0.0266(10) 0.0245(10) 0.0359(12) -0.0034(9) -0.0011(9) -0.0003(8)
Fe2 0.03051(18) 0.02221(16) 0.0339(2) -0.00520(14) 0.00291(15) -0.00668(14)
Si2 0.0217(2) 0.0157(2) 0.0208(3) 0.00077(19) 0.0005(2) -0.00015(18)
Al2 0.0229(3) 0.0161(2) 0.0235(3) 0.0008(2) 0.0003(2) -0.0009(2)
O3 0.0862(16) 0.0453(11) 0.0488(13) 0.0055(10) 0.0295(12) -0.0030(11)
O4 0.0469(12) 0.0688(15) 0.107(2) 0.0208(15) -0.0262(13) 0.0111(11)
N3 0.0231(8) 0.0180(7) 0.0263(9) 0.0007(7) 0.0000(7) -0.0001(6)
N4 0.0221(8) 0.0176(7) 0.0225(8) 0.0010(6) 0.0007(7) 0.0005(6)
C44 0.0424(13) 0.0218(10) 0.0453(15) 0.0023(10) 0.0111(11) -0.0012(9)
C45 0.0356(13) 0.0454(14) 0.0508(16) 0.0032(13) -0.0089(12) -0.0075(11)
C46 0.065(3) 0.035(3) 0.060(3) -0.026(3) 0.001(3) -0.017(2)
C46A 0.058(4) 0.032(3) 0.050(4) -0.008(3) -0.001(3) -0.008(3)
C47 0.058(3) 0.0178(18) 0.064(3) -0.0147(19) 0.017(2) -0.0023(19)
C47A 0.051(4) 0.033(3) 0.055(4) -0.012(3) -0.002(3) 0.006(3)
C48 0.047(3) 0.031(2) 0.072(3) -0.019(2) 0.019(2) -0.0012(19)
C48A 0.045(4) 0.041(4) 0.049(4) -0.018(3) 0.005(3) 0.001(3)
C49 0.062(4) 0.046(3) 0.057(3) -0.021(2) 0.024(3) -0.007(3)
C49A 0.055(4) 0.040(3) 0.040(3) -0.015(3) 0.002(3) -0.012(3)
C50 0.076(4) 0.053(3) 0.050(3) -0.026(3) 0.001(3) -0.016(3)
C50A 0.052(4) 0.039(3) 0.048(4) -0.018(3) -0.005(3) -0.014(3)
C51 0.0195(9) 0.0153(8) 0.0304(11) 0.0040(8) -0.0026(8) -0.0025(7)
C52 0.0208(9) 0.0189(9) 0.0330(11) 0.0023(8) 0.0008(8) -0.0022(7)
C53 0.0258(11) 0.0230(10) 0.0494(14) 0.0005(10) 0.0034(10) 0.0008(8)
C54 0.0287(11) 0.0254(10) 0.0618(17) 0.0122(11) -0.0085(11) 0.0039(9)
C55 0.0322(12) 0.0312(11) 0.0431(14) 0.0147(10) -0.0105(10) -0.0017(9)
C56 0.0251(10) 0.0251(10) 0.0308(11) 0.0069(9) -0.0055(9) -0.0030(8)
C57 0.0385(13) 0.0390(12) 0.0264(11) 0.0076(10) -0.0062(10) -0.0002(10)
C58 0.0595(18) 0.070(2) 0.0402(16) -0.0128(15) -0.0071(14) -0.0116(16)
C59 0.0529(17) 0.0618(17) 0.0397(15) 0.0196(14) 0.0052(13) 0.0037(14)
C60 0.0305(11) 0.0229(9) 0.0306(11) -0.0032(9) 0.0061(9) 0.0021(8)
C61 0.0399(13) 0.0309(11) 0.0383(13) 0.0030(10) 0.0085(11) -0.0020(10)
C62 0.0498(15) 0.0357(12) 0.0411(14) -0.0127(11) 0.0057(12) 0.0013(11)
C63 0.0236(10) 0.0176(8) 0.0307(11) 0.0013(8) -0.0044(8) 0.0004(7)
C64 0.0372(12) 0.0189(9) 0.0286(11) -0.0014(8) -0.0083(9) 0.0012(8)
C65 0.0518(15) 0.0279(11) 0.0381(13) 0.0006(10) -0.0186(12) 0.0022(10)
C66 0.0415(14) 0.0324(12) 0.0581(17) 0.0045(12) -0.0247(13) 0.0037(10)
C67 0.0301(12) 0.0320(12) 0.0625(18) 0.0053(12) -0.0040(12) 0.0065(10)
C68 0.0271(11) 0.0234(10) 0.0449(14) 0.0055(10) 0.0003(10) 0.0026(8)
C69 0.0408(14) 0.0421(13) 0.0466(15) 0.0120(12) 0.0157(12) 0.0180(11)
C70 0.068(2) 0.0543(17) 0.0513(18) -0.0025(15) 0.0093(15) 0.0259(16)
C71 0.0519(19) 0.075(2) 0.089(3) 0.025(2) 0.0329(19) 0.0100(17)
C72 0.0486(14) 0.0269(10) 0.0250(11) 0.0003(9) -0.0023(10) 0.0058(10)
C73 0.0602(19) 0.0349(13) 0.073(2) 0.0010(14) 0.0143(16) -0.0040(13)
C74 0.0707(19) 0.0362(13) 0.0438(16) -0.0132(12) 0.0164(14) -0.0070(13)
C75 0.0268(10) 0.0189(9) 0.0240(10) 0.0015(8) 0.0008(8) -0.0027(8)
C76 0.0295(11) 0.0228(10) 0.0386(13) 0.0009(9) -0.0041(9) 0.0012(8)
C77 0.0312(11) 0.0312(11) 0.0400(13) 0.0024(10) -0.0115(10) -0.0043(9)
C78 0.0390(13) 0.0329(12) 0.0396(13) -0.0087(10) -0.0073(11) -0.0071(10)
C79 0.0355(12) 0.0251(10) 0.0460(14) -0.0115(10) -0.0002(10) 0.0014(9)
C80 0.0255(10) 0.0250(10) 0.0327(11) -0.0014(9) -0.0017(9) -0.0001(8)
C81 0.0238(10) 0.0222(9) 0.0264(10) 0.0028(8) 0.0021(8) -0.0009(8)
C82 0.0338(12) 0.0281(10) 0.0310(12) -0.0001(9) 0.0050(9) -0.0059(9)
C83 0.0396(13) 0.0335(11) 0.0386(13) 0.0034(10) 0.0107(11) -0.0100(10)
C84 0.0406(13) 0.0411(13) 0.0310(12) 0.0062(10) 0.0114(10) -0.0024(11)
C85 0.0416(13) 0.0341(11) 0.0275(11) -0.0022(9) 0.0053(10) 0.0000(10)
C86 0.0321(11) 0.0255(10) 0.0279(11) 0.0013(9) 0.0022(9) -0.0030(8)
C87 0.136(3) 0.080(2) 0.098(3) 0.018(2) 0.056(2) 0.006(2)
C88 0.125(3) 0.067(2) 0.094(3) 0.011(2) 0.019(2) 0.029(2)
C89 0.073(2) 0.0609(18) 0.104(3) -0.0247(19) -0.0005(19) 0.0084(17)
C90 0.086(2) 0.074(2) 0.090(2) 0.0225(19) 0.017(2) 0.0069(19)
C91 0.085(2) 0.077(2) 0.082(2) 0.0075(19) 0.000(2) 0.0135(19)
C92 0.094(3) 0.082(2) 0.112(3) -0.013(2) 0.028(2) -0.006(2)

loop_
_atom_type_symbol
_atom_type_description
_atom_type_scat_dispersion_real
_atom_type_scat_dispersion_imag
_atom_type_scat_source
C C 0.0181 0.0091 'International Tables Vol C Tables 4.2.6.8 and 6.1.1.4'
H H 0.0000 0.0000 'International Tables Vol C Tables 4.2.6.8 and 6.1.1.4'
Al Al 0.2130 0.2455 'International Tables Vol C Tables 4.2.6.8 and 6.1.1.4'
Fe Fe -1.1336 3.1974 'International Tables Vol C Tables 4.2.6.8 and 6.1.1.4'
N N 0.0311 0.0180 'International Tables Vol C Tables 4.2.6.8 and 6.1.1.4'
O O 0.0492 0.0322 'International Tables Vol C Tables 4.2.6.8 and 6.1.1.4'
Si Si 0.2541 0.3302 'International Tables Vol C Tables 4.2.6.8 and 6.1.1.4'

loop_
_geom_angle_atom_site_label_1
_geom_angle_atom_site_label_2
_geom_angle_atom_site_label_3
_geom_angle
_geom_angle_site_symmetry_1
_geom_angle_site_symmetry_3
_geom_angle_publ_flag
C1 Fe1 Al1 89.69(8) . . ?
C1 Fe1 C2 90.66(12) . . ?
C1 Fe1 C3 96.29(11) . . ?
C1 Fe1 C4 116.87(12) . . ?
C1 Fe1 C5 156.12(13) . . ?
C1 Fe1 C6 147.97(12) . . ?
C1 Fe1 C7 110.23(11) . . ?
C2 Fe1 Al1 87.82(8) . . ?
C2 Fe1 C3 153.64(11) . . ?
C2 Fe1 C4 151.09(12) . . ?
C2 Fe1 C5 112.47(13) . . ?
C2 Fe1 C6 95.73(12) . . ?
C2 Fe1 C7 114.77(11) . . ?
C3 Fe1 Al1 117.52(7) . . ?
C3 Fe1 C4 38.82(10) . . ?
C4 Fe1 Al1 83.93(7) . . ?
C5 Fe1 Al1 85.51(8) . . ?
C5 Fe1 C3 65.76(11) . . ?
C5 Fe1 C4 39.37(11) . . ?
C5 Fe1 C7 66.43(11) . . ?
C6 Fe1 Al1 121.83(9) . . ?
C6 Fe1 C3 65.60(11) . . ?
C6 Fe1 C4 66.04(11) . . ?
C6 Fe1 C5 39.89(12) . . ?
C6 Fe1 C7 39.27(12) . . ?
C7 Fe1 Al1 148.76(7) . . ?
C7 Fe1 C3 39.15(10) . . ?
C7 Fe1 C4 65.80(9) . . ?
N1 Si1 C32 112.36(9) . . ?
N1 Si1 C38 117.60(9) . . ?
N2 Si1 N1 90.76(8) . . ?
N2 Si1 C32 115.11(9) . . ?
N2 Si1 C38 115.45(9) . . ?
C38 Si1 C32 105.57(9) . . ?
N1 Al1 Fe1 139.09(6) . . ?
N1 Al1 N2 85.76(8) . . ?
N2 Al1 Fe1 133.01(6) . . ?
Si1 N1 Al1 91.77(8) . . ?
C20 N1 Si1 133.37(14) . . ?
C20 N1 Al1 134.59(14) . . ?
Si1 N2 Al1 91.47(8) . . ?
C8 N2 Si1 130.21(14) . . ?
C8 N2 Al1 132.55(14) . . ?
O1 C1 Fe1 177.5(3) . . ?
O2 C2 Fe1 178.0(3) . . ?
Fe1 C3 H3 125.1 . . ?
C4 C3 Fe1 70.77(13) . . ?
C4 C3 H3 125.5 . . ?
C4 C3 C7 108.9(2) . . ?
C7 C3 Fe1 70.19(13) . . ?
C7 C3 H3 125.5 . . ?
Fe1 C4 H4 125.6 . . ?
C3 C4 Fe1 70.41(13) . . ?
C3 C4 H4 126.0 . . ?
C3 C4 C5 108.0(2) . . ?
C5 C4 Fe1 69.57(14) . . ?
C5 C4 H4 126.0 . . ?
Fe1 C5 H5 124.5 . . ?
C4 C5 Fe1 71.07(15) . . ?
C4 C5 H5 126.4 . . ?
C4 C5 C6 107.1(2) . . ?
C6 C5 Fe1 69.63(15) . . ?
C6 C5 H5 126.4 . . ?
Fe1 C6 H6 124.3 . . ?
C5 C6 Fe1 70.48(15) . . ?
C5 C6 H6 125.7 . . ?
C7 C6 Fe1 71.14(15) . . ?
C7 C6 C5 108.6(3) . . ?
C7 C6 H6 125.7 . . ?
Fe1 C7 H7 125.0 . . ?
C3 C7 Fe1 70.66(13) . . ?
C3 C7 H7 126.3 . . ?
C6 C7 Fe1 69.58(14) . . ?
C6 C7 C3 107.4(2) . . ?
C6 C7 H7 126.3 . . ?
C9 C8 N2 120.4(2) . . ?
C9 C8 C13 119.4(2) . . ?
C13 C8 N2 120.13(19) . . ?
C8 C9 C17 121.6(2) . . ?
C10 C9 C8 119.0(2) . . ?
C10 C9 C17 119.5(2) . . ?
C9 C10 H10 119.4 . . ?
C11 C10 C9 121.3(2) . . ?
C11 C10 H10 119.4 . . ?
C10 C11 H11 120.2 . . ?
C10 C11 C12 119.5(2) . . ?
C12 C11 H11 120.2 . . ?
C11 C12 H12 119.3 . . ?
C11 C12 C13 121.5(2) . . ?
C13 C12 H12 119.3 . . ?
C8 C13 C14 123.2(2) . . ?
C12 C13 C8 119.1(2) . . ?
C12 C13 C14 117.7(2) . . ?
C13 C14 H14 107.2 . . ?
C13 C14 C15 111.3(2) . . ?
C13 C14 C16 113.9(2) . . ?
C15 C14 H14 107.2 . . ?
C15 C14 C16 109.7(2) . . ?
C16 C14 H14 107.2 . . ?
C14 C15 H15A 109.5 . . ?
C14 C15 H15B 109.5 . . ?
C14 C15 H15C 109.5 . . ?
H15A C15 H15B 109.5 . . ?
H15A C15 H15C 109.5 . . ?
H15B C15 H15C 109.5 . . ?
C14 C16 H16A 109.5 . . ?
C14 C16 H16B 109.5 . . ?
C14 C16 H16C 109.5 . . ?
H16A C16 H16B 109.5 . . ?
H16A C16 H16C 109.5 . . ?
H16B C16 H16C 109.5 . . ?
C9 C17 H17 107.5 . . ?
C9 C17 C18 112.0(2) . . ?
C9 C17 C19 111.0(2) . . ?
C18 C17 H17 107.5 . . ?
C19 C17 H17 107.5 . . ?
C19 C17 C18 111.1(2) . . ?
C17 C18 H18A 109.5 . . ?
C17 C18 H18B 109.5 . . ?
C17 C18 H18C 109.5 . . ?
H18A C18 H18B 109.5 . . ?
H18A C18 H18C 109.5 . . ?
H18B C18 H18C 109.5 . . ?
C17 C19 H19A 109.5 . . ?
C17 C19 H19B 109.5 . . ?
C17 C19 H19C 109.5 . . ?
H19A C19 H19B 109.5 . . ?
H19A C19 H19C 109.5 . . ?
H19B C19 H19C 109.5 . . ?
C21 C20 N1 118.90(18) . . ?
C25 C20 N1 121.32(19) . . ?
C25 C20 C21 119.72(19) . . ?
C20 C21 C29 121.46(18) . . ?
C22 C21 C20 118.9(2) . . ?
C22 C21 C29 119.5(2) . . ?
C21 C22 H22 119.2 . . ?
C23 C22 C21 121.6(2) . . ?
C23 C22 H22 119.2 . . ?
C22 C23 H23 120.3 . . ?
C22 C23 C24 119.5(2) . . ?
C24 C23 H23 120.3 . . ?
C23 C24 H24 119.2 . . ?
C23 C24 C25 121.6(2) . . ?
C25 C24 H24 119.2 . . ?
C20 C25 C26 122.28(19) . . ?
C24 C25 C20 118.7(2) . . ?
C24 C25 C26 119.0(2) . . ?
C25 C26 H26 107.6 . . ?
C25 C26 C27 112.3(2) . . ?
C25 C26 C28 111.3(2) . . ?
C27 C26 H26 107.6 . . ?
C28 C26 H26 107.6 . . ?
C28 C26 C27 110.3(2) . . ?
C26 C27 H27A 109.5 . . ?
C26 C27 H27B 109.5 . . ?
C26 C27 H27C 109.5 . . ?
H27A C27 H27B 109.5 . . ?
H27A C27 H27C 109.5 . . ?
H27B C27 H27C 109.5 . . ?
C26 C28 H28A 109.5 . . ?
C26 C28 H28B 109.5 . . ?
C26 C28 H28C 109.5 . . ?
H28A C28 H28B 109.5 . . ?
H28A C28 H28C 109.5 . . ?
H28B C28 H28C 109.5 . . ?
C21 C29 H29 107.9 . . ?
C21 C29 C30 113.78(19) . . ?
C21 C29 C31 109.71(19) . . ?
C30 C29 H29 107.9 . . ?
C31 C29 H29 107.9 . . ?
C31 C29 C30 109.6(2) . . ?
C29 C30 H30A 109.5 . . ?
C29 C30 H30B 109.5 . . ?
C29 C30 H30C 109.5 . . ?
H30A C30 H30B 109.5 . . ?
H30A C30 H30C 109.5 . . ?
H30B C30 H30C 109.5 . . ?
C29 C31 H31A 109.5 . . ?
C29 C31 H31B 109.5 . . ?
C29 C31 H31C 109.5 . . ?
H31A C31 H31B 109.5 . . ?
H31A C31 H31C 109.5 . . ?
H31B C31 H31C 109.5 . . ?
C33 C32 Si1 121.98(16) . . ?
C37 C32 Si1 120.92(17) . . ?
C37 C32 C33 117.0(2) . . ?
C32 C33 H33 119.2 . . ?
C34 C33 C32 121.5(2) . . ?
C34 C33 H33 119.2 . . ?
C33 C34 H34 119.9 . . ?
C33 C34 C35 120.2(2) . . ?
C35 C34 H34 119.9 . . ?
C34 C35 H35 120.1 . . ?
C36 C35 C34 119.7(2) . . ?
C36 C35 H35 120.1 . . ?
C35 C36 H36 120.1 . . ?
C35 C36 C37 119.9(2) . . ?
C37 C36 H36 120.1 . . ?
C32 C37 H37 119.2 . . ?
C36 C37 C32 121.7(2) . . ?
C36 C37 H37 119.2 . . ?
C39 C38 Si1 120.71(15) . . ?
C43 C38 Si1 121.82(17) . . ?
C43 C38 C39 117.4(2) . . ?
C38 C39 H39 119.4 . . ?
C40 C39 C38 121.3(2) . . ?
C40 C39 H39 119.4 . . ?
C39 C40 H40 120.1 . . ?
C41 C40 C39 119.8(2) . . ?
C41 C40 H40 120.1 . . ?
C40 C41 H41 119.9 . . ?
C42 C41 C40 120.2(2) . . ?
C42 C41 H41 119.9 . . ?
C41 C42 H42 120.1 . . ?
C41 C42 C43 119.8(2) . . ?
C43 C42 H42 120.1 . . ?
C38 C43 H43 119.3 . . ?
C42 C43 C38 121.5(2) . . ?
C42 C43 H43 119.3 . . ?
C44 Fe2 Al2 90.97(8) . . ?
C44 Fe2 C45 91.31(13) . . ?
C44 Fe2 C46 109.6(2) . . ?
C44 Fe2 C46A 101.8(3) . . ?
C44 Fe2 C47 92.39(18) . . ?
C44 Fe2 C47A 104.1(3) . . ?
C44 Fe2 C48 110.6(2) . . ?
C44 Fe2 C48A 137.2(3) . . ?
C44 Fe2 C49 149.6(2) . . ?
C44 Fe2 C49A 166.8(2) . . ?
C44 Fe2 C50 148.9(2) . . ?
C44 Fe2 C50A 130.0(3) . . ?
C45 Fe2 Al2 87.00(9) . . ?
C45 Fe2 C46 114.7(2) . . ?
C45 Fe2 C46A 125.0(3) . . ?
C45 Fe2 C47 152.25(19) . . ?
C45 Fe2 C47A 160.0(3) . . ?
C45 Fe2 C48 157.0(2) . . ?
C45 Fe2 C48A 130.0(3) . . ?
C45 Fe2 C49 118.2(2) . . ?
C45 Fe2 C49A 96.4(3) . . ?
C45 Fe2 C50 99.2(2) . . ?
C45 Fe2 C50A 93.4(3) . . ?
C46 Fe2 Al2 148.9(2) . . ?
C46 Fe2 C47 38.83(18) . . ?
C46 Fe2 C48 65.6(3) . . ?
C46A Fe2 Al2 144.7(3) . . ?
C46A Fe2 C48A 66.4(4) . . ?
C46A Fe2 C49A 65.0(4) . . ?
C46A Fe2 C50A 39.1(2) . . ?
C47 Fe2 Al2 120.41(17) . . ?
C47A Fe2 Al2 105.1(3) . . ?
C47A Fe2 C46A 40.0(2) . . ?
C47A Fe2 C48A 39.9(2) . . ?
C47A Fe2 C49A 66.2(3) . . ?
C47A Fe2 C50A 67.0(3) . . ?
C48 Fe2 Al2 85.61(15) . . ?
C48 Fe2 C47 38.49(15) . . ?
C48A Fe2 Al2 81.8(3) . . ?
C48A Fe2 C49A 39.5(2) . . ?
C48A Fe2 C50A 66.8(4) . . ?
C49 Fe2 Al2 83.7(2) . . ?
C49 Fe2 C46 66.6(3) . . ?
C49 Fe2 C47 65.4(3) . . ?
C49 Fe2 C48 39.26(18) . . ?
C49A Fe2 Al2 100.1(2) . . ?
C49A Fe2 C50A 39.0(2) . . ?
C50 Fe2 Al2 118.6(2) . . ?
C50 Fe2 C46 39.59(19) . . ?
C50 Fe2 C47 65.3(2) . . ?
C50 Fe2 C48 65.8(3) . . ?
C50 Fe2 C49 39.88(19) . . ?
C50A Fe2 Al2 139.0(2) . . ?
N3 Si2 C75 115.89(9) . . ?
N3 Si2 C81 114.73(9) . . ?
N4 Si2 N3 90.64(8) . . ?
N4 Si2 C75 117.35(9) . . ?
N4 Si2 C81 114.54(9) . . ?
C75 Si2 C81 104.05(9) . . ?
N3 Al2 Fe2 135.33(6) . . ?
N4 Al2 Fe2 137.02(6) . . ?
N4 Al2 N3 85.63(8) . . ?
Si2 N3 Al2 91.50(8) . . ?
C63 N3 Si2 127.76(14) . . ?
C63 N3 Al2 134.18(14) . . ?
Si2 N4 Al2 92.11(8) . . ?
C51 N4 Si2 131.74(13) . . ?
C51 N4 Al2 136.09(13) . . ?
O3 C44 Fe2 177.2(3) . . ?
O4 C45 Fe2 178.2(3) . . ?
Fe2 C46 H46 124.8 . . ?
C47 C46 Fe2 71.7(3) . . ?
C47 C46 H46 126.7 . . ?
C47 C46 C50 106.7(6) . . ?
C50 C46 Fe2 68.5(4) . . ?
C50 C46 H46 126.7 . . ?
Fe2 C46A H46A 126.1 . . ?
C47A C46A Fe2 68.2(6) . . ?
C47A C46A H46A 125.4 . . ?
C50A C46A Fe2 71.9(6) . . ?
C50A C46A H46A 125.4 . . ?
C50A C46A C47A 109.2(9) . . ?
Fe2 C47 H47 126.1 . . ?
C46 C47 Fe2 69.5(4) . . ?
C46 C47 H47 125.4 . . ?
C48 C47 Fe2 70.6(3) . . ?
C48 C47 C46 109.3(7) . . ?
C48 C47 H47 125.4 . . ?
Fe2 C47A H47A 122.1 . . ?
C46A C47A Fe2 71.8(6) . . ?
C46A C47A H47A 125.9 . . ?
C48A C47A Fe2 72.0(6) . . ?
C48A C47A C46A 108.2(8) . . ?
C48A C47A H47A 125.9 . . ?
Fe2 C48 H48 126.2 . . ?
C47 C48 Fe2 70.9(3) . . ?
C47 C48 H48 126.2 . . ?
C47 C48 C49 107.5(7) . . ?
C49 C48 Fe2 68.1(4) . . ?
C49 C48 H48 126.2 . . ?
Fe2 C48A H48A 126.1 . . ?
C47A C48A Fe2 68.1(5) . . ?
C47A C48A H48A 126.9 . . ?
C47A C48A C49A 106.2(8) . . ?
C49A C48A Fe2 70.4(6) . . ?
C49A C48A H48A 126.9 . . ?
Fe2 C49 H49 123.2 . . ?
C48 C49 Fe2 72.6(4) . . ?
C48 C49 H49 126.2 . . ?
C50 C49 Fe2 69.7(4) . . ?
C50 C49 C48 107.7(6) . . ?
C50 C49 H49 126.2 . . ?
Fe2 C49A H49A 125.2 . . ?
C48A C49A Fe2 70.1(6) . . ?
C48A C49A H49A 124.8 . . ?
C50A C49A Fe2 71.6(5) . . ?
C50A C49A C48A 110.4(9) . . ?
C50A C49A H49A 124.8 . . ?
Fe2 C50 H50 123.7 . . ?
C46 C50 Fe2 71.9(4) . . ?
C46 C50 H50 125.6 . . ?
C49 C50 Fe2 70.4(4) . . ?
C49 C50 C46 108.8(6) . . ?
C49 C50 H50 125.6 . . ?
Fe2 C50A H50A 126.0 . . ?
C46A C50A Fe2 69.0(6) . . ?
C46A C50A C49A 105.8(9) . . ?
C46A C50A H50A 127.1 . . ?
C49A C50A Fe2 69.4(4) . . ?
C49A C50A H50A 127.1 . . ?
C52 C51 N4 118.83(18) . . ?
C56 C51 N4 121.33(19) . . ?
C56 C51 C52 119.82(18) . . ?
C51 C52 C60 120.59(18) . . ?
C53 C52 C51 118.7(2) . . ?
C53 C52 C60 120.6(2) . . ?
C52 C53 H53 119.3 . . ?
C54 C53 C52 121.4(2) . . ?
C54 C53 H53 119.3 . . ?
C53 C54 H54 120.2 . . ?
C55 C54 C53 119.6(2) . . ?
C55 C54 H54 120.2 . . ?
C54 C55 H55 119.2 . . ?
C54 C55 C56 121.6(2) . . ?
C56 C55 H55 119.2 . . ?
C51 C56 C57 122.00(19) . . ?
C55 C56 C51 118.8(2) . . ?
C55 C56 C57 119.2(2) . . ?
C56 C57 H57 107.5 . . ?
C56 C57 C58 110.9(2) . . ?
C56 C57 C59 112.4(2) . . ?
C58 C57 H57 107.5 . . ?
C59 C57 H57 107.5 . . ?
C59 C57 C58 110.8(2) . . ?
C57 C58 H58A 109.5 . . ?
C57 C58 H58B 109.5 . . ?
C57 C58 H58C 109.5 . . ?
H58A C58 H58B 109.5 . . ?
H58A C58 H58C 109.5 . . ?
H58B C58 H58C 109.5 . . ?
C57 C59 H59A 109.5 . . ?
C57 C59 H59B 109.5 . . ?
C57 C59 H59C 109.5 . . ?
H59A C59 H59B 109.5 . . ?
H59A C59 H59C 109.5 . . ?
H59B C59 H59C 109.5 . . ?
C52 C60 H60 107.7 . . ?
C52 C60 C61 110.13(19) . . ?
C52 C60 C62 113.84(19) . . ?
C61 C60 H60 107.7 . . ?
C62 C60 H60 107.7 . . ?
C62 C60 C61 109.50(19) . . ?
C60 C61 H61A 109.5 . . ?
C60 C61 H61B 109.5 . . ?
C60 C61 H61C 109.5 . . ?
H61A C61 H61B 109.5 . . ?
H61A C61 H61C 109.5 . . ?
H61B C61 H61C 109.5 . . ?
C60 C62 H62A 109.5 . . ?
C60 C62 H62B 109.5 . . ?
C60 C62 H62C 109.5 . . ?
H62A C62 H62B 109.5 . . ?
H62A C62 H62C 109.5 . . ?
H62B C62 H62C 109.5 . . ?
C64 C63 N3 119.94(18) . . ?
C68 C63 N3 120.8(2) . . ?
C68 C63 C64 119.27(19) . . ?
C63 C64 C72 123.04(19) . . ?
C65 C64 C63 118.8(2) . . ?
C65 C64 C72 118.1(2) . . ?
C64 C65 H65 119.2 . . ?
C66 C65 C64 121.6(3) . . ?
C66 C65 H65 119.2 . . ?
C65 C66 H66 120.3 . . ?
C67 C66 C65 119.5(2) . . ?
C67 C66 H66 120.3 . . ?
C66 C67 H67 119.3 . . ?
C66 C67 C68 121.5(2) . . ?
C68 C67 H67 119.3 . . ?
C63 C68 C69 121.7(2) . . ?
C67 C68 C63 119.1(2) . . ?
C67 C68 C69 119.2(2) . . ?
C68 C69 H69 107.3 . . ?
C68 C69 C70 111.1(2) . . ?
C70 C69 H69 107.3 . . ?
C71 C69 C68 112.5(3) . . ?
C71 C69 H69 107.3 . . ?
C71 C69 C70 111.1(3) . . ?
C69 C70 H70A 109.5 . . ?
C69 C70 H70B 109.5 . . ?
C69 C70 H70C 109.5 . . ?
H70A C70 H70B 109.5 . . ?
H70A C70 H70C 109.5 . . ?
H70B C70 H70C 109.5 . . ?
C69 C71 H71A 109.5 . . ?
C69 C71 H71B 109.5 . . ?
C69 C71 H71C 109.5 . . ?
H71A C71 H71B 109.5 . . ?
H71A C71 H71C 109.5 . . ?
H71B C71 H71C 109.5 . . ?
C64 C72 H72 107.4 . . ?
C64 C72 C73 111.3(2) . . ?
C73 C72 H72 107.4 . . ?
C74 C72 C64 113.9(2) . . ?
C74 C72 H72 107.4 . . ?
C74 C72 C73 109.3(2) . . ?
C72 C73 H73A 109.5 . . ?
C72 C73 H73B 109.5 . . ?
C72 C73 H73C 109.5 . . ?
H73A C73 H73B 109.5 . . ?
H73A C73 H73C 109.5 . . ?
H73B C73 H73C 109.5 . . ?
C72 C74 H74A 109.5 . . ?
C72 C74 H74B 109.5 . . ?
C72 C74 H74C 109.5 . . ?
H74A C74 H74B 109.5 . . ?
H74A C74 H74C 109.5 . . ?
H74B C74 H74C 109.5 . . ?
C76 C75 Si2 120.65(16) . . ?
C80 C75 Si2 121.56(16) . . ?
C80 C75 C76 117.55(19) . . ?
C75 C76 H76 119.4 . . ?
C77 C76 C75 121.2(2) . . ?
C77 C76 H76 119.4 . . ?
C76 C77 H77 120.0 . . ?
C76 C77 C78 119.9(2) . . ?
C78 C77 H77 120.0 . . ?
C77 C78 H78 120.0 . . ?
C79 C78 C77 120.0(2) . . ?
C79 C78 H78 120.0 . . ?
C78 C79 H79 120.1 . . ?
C78 C79 C80 119.8(2) . . ?
C80 C79 H79 120.1 . . ?
C75 C80 H80 119.3 . . ?
C79 C80 C75 121.4(2) . . ?
C79 C80 H80 119.3 . . ?
C82 C81 Si2 120.37(17) . . ?
C86 C81 Si2 122.55(16) . . ?
C86 C81 C82 117.1(2) . . ?
C81 C82 H82 119.3 . . ?
C83 C82 C81 121.4(2) . . ?
C83 C82 H82 119.3 . . ?
C82 C83 H83 119.8 . . ?
C84 C83 C82 120.4(2) . . ?
C84 C83 H83 119.8 . . ?
C83 C84 H84 120.4 . . ?
C83 C84 C85 119.3(2) . . ?
C85 C84 H84 120.4 . . ?
C84 C85 H85 119.9 . . ?
C86 C85 C84 120.2(2) . . ?
C86 C85 H85 119.9 . . ?
C81 C86 H86 119.2 . . ?
C85 C86 C81 121.6(2) . . ?
C85 C86 H86 119.2 . . ?
H87A C87 H87B 107.7 . . ?
C88 C87 H87A 108.8 . . ?
C88 C87 H87B 108.8 . . ?
C92 C87 H87A 108.8 . . ?
C92 C87 H87B 108.8 . . ?
C92 C87 C88 114.0(4) . . ?
C87 C88 H88A 109.3 . . ?
C87 C88 H88B 109.3 . . ?
C87 C88 C89 111.8(3) . . ?
H88A C88 H88B 107.9 . . ?
C89 C88 H88A 109.3 . . ?
C89 C88 H88B 109.3 . . ?
C88 C89 H89A 109.8 . . ?
C88 C89 H89B 109.8 . . ?
H89A C89 H89B 108.3 . . ?
C90 C89 C88 109.2(4) . . ?
C90 C89 H89A 109.8 . . ?
C90 C89 H89B 109.8 . . ?
C89 C90 H90A 108.8 . . ?
C89 C90 H90B 108.8 . . ?
H90A C90 H90B 107.7 . . ?
C91 C90 C89 113.8(4) . . ?
C91 C90 H90A 108.8 . . ?
C91 C90 H90B 108.8 . . ?
C90 C91 H91A 109.5 . . ?
C90 C91 H91B 109.5 . . ?
H91A C91 H91B 108.1 . . ?
C92 C91 C90 110.7(4) . . ?
C92 C91 H91A 109.5 . . ?
C92 C91 H91B 109.5 . . ?
C87 C92 C91 112.4(4) . . ?
C87 C92 H92A 109.1 . . ?
C87 C92 H92B 109.1 . . ?
C91 C92 H92A 109.1 . . ?
C91 C92 H92B 109.1 . . ?
H92A C92 H92B 107.9 . . ?

loop_
_geom_bond_atom_site_label_1
_geom_bond_atom_site_label_2
_geom_bond_distance
_geom_bond_site_symmetry_2
_geom_bond_publ_flag
Fe1 Al1 2.2884(7) . ?
Fe1 C1 1.750(3) . ?
Fe1 C2 1.750(3) . ?
Fe1 C3 2.104(2) . ?
Fe1 C4 2.108(2) . ?
Fe1 C5 2.089(3) . ?
Fe1 C6 2.077(3) . ?
Fe1 C7 2.098(2) . ?
Si1 N1 1.7395(18) . ?
Si1 N2 1.7379(17) . ?
Si1 C32 1.881(2) . ?
Si1 C38 1.870(2) . ?
Al1 N1 1.8135(17) . ?
Al1 N2 1.8240(18) . ?
O1 C1 1.150(3) . ?
O2 C2 1.150(3) . ?
N1 C20 1.424(3) . ?
N2 C8 1.426(3) . ?
C3 H3 0.9500 . ?
C3 C4 1.400(4) . ?
C3 C7 1.408(4) . ?
C4 H4 0.9500 . ?
C4 C5 1.414(4) . ?
C5 H5 0.9500 . ?
C5 C6 1.421(4) . ?
C6 H6 0.9500 . ?
C6 C7 1.403(4) . ?
C7 H7 0.9500 . ?
C8 C9 1.413(3) . ?
C8 C13 1.415(3) . ?
C9 C10 1.401(3) . ?
C9 C17 1.512(4) . ?
C10 H10 0.9500 . ?
C10 C11 1.380(4) . ?
C11 H11 0.9500 . ?
C11 C12 1.381(4) . ?
C12 H12 0.9500 . ?
C12 C13 1.392(3) . ?
C13 C14 1.520(3) . ?
C14 H14 1.0000 . ?
C14 C15 1.523(4) . ?
C14 C16 1.525(4) . ?
C15 H15A 0.9800 . ?
C15 H15B 0.9800 . ?
C15 H15C 0.9800 . ?
C16 H16A 0.9800 . ?
C16 H16B 0.9800 . ?
C16 H16C 0.9800 . ?
C17 H17 1.0000 . ?
C17 C18 1.537(3) . ?
C17 C19 1.522(4) . ?
C18 H18A 0.9800 . ?
C18 H18B 0.9800 . ?
C18 H18C 0.9800 . ?
C19 H19A 0.9800 . ?
C19 H19B 0.9800 . ?
C19 H19C 0.9800 . ?
C20 C21 1.422(3) . ?
C20 C25 1.412(3) . ?
C21 C22 1.391(3) . ?
C21 C29 1.520(3) . ?
C22 H22 0.9500 . ?
C22 C23 1.379(4) . ?
C23 H23 0.9500 . ?
C23 C24 1.381(4) . ?
C24 H24 0.9500 . ?
C24 C25 1.399(3) . ?
C25 C26 1.513(3) . ?
C26 H26 1.0000 . ?
C26 C27 1.537(3) . ?
C26 C28 1.523(3) . ?
C27 H27A 0.9800 . ?
C27 H27B 0.9800 . ?
C27 H27C 0.9800 . ?
C28 H28A 0.9800 . ?
C28 H28B 0.9800 . ?
C28 H28C 0.9800 . ?
C29 H29 1.0000 . ?
C29 C30 1.531(3) . ?
C29 C31 1.524(3) . ?
C30 H30A 0.9800 . ?
C30 H30B 0.9800 . ?
C30 H30C 0.9800 . ?
C31 H31A 0.9800 . ?
C31 H31B 0.9800 . ?
C31 H31C 0.9800 . ?
C32 C33 1.398(3) . ?
C32 C37 1.396(3) . ?
C33 H33 0.9500 . ?
C33 C34 1.384(3) . ?
C34 H34 0.9500 . ?
C34 C35 1.385(4) . ?
C35 H35 0.9500 . ?
C35 C36 1.376(4) . ?
C36 H36 0.9500 . ?
C36 C37 1.394(3) . ?
C37 H37 0.9500 . ?
C38 C39 1.400(3) . ?
C38 C43 1.395(3) . ?
C39 H39 0.9500 . ?
C39 C40 1.390(3) . ?
C40 H40 0.9500 . ?
C40 C41 1.381(4) . ?
C41 H41 0.9500 . ?
C41 C42 1.377(4) . ?
C42 H42 0.9500 . ?
C42 C43 1.390(3) . ?
C43 H43 0.9500 . ?
Fe2 Al2 2.3007(6) . ?
Fe2 C44 1.750(3) . ?
Fe2 C45 1.751(3) . ?
Fe2 C46 2.108(8) . ?
Fe2 C46A 2.079(13) . ?
Fe2 C47 2.136(5) . ?
Fe2 C47A 2.033(8) . ?
Fe2 C48 2.132(5) . ?
Fe2 C48A 2.083(12) . ?
Fe2 C49 2.073(8) . ?
Fe2 C49A 2.088(8) . ?
Fe2 C50 2.064(6) . ?
Fe2 C50A 2.116(7) . ?
Si2 N3 1.7436(17) . ?
Si2 N4 1.7390(17) . ?
Si2 C75 1.875(2) . ?
Si2 C81 1.879(2) . ?
Al2 N3 1.8285(18) . ?
Al2 N4 1.8149(17) . ?
O3 C44 1.147(3) . ?
O4 C45 1.148(3) . ?
N3 C63 1.422(3) . ?
N4 C51 1.425(2) . ?
C46 H46 0.9500 . ?
C46 C47 1.411(6) . ?
C46 C50 1.413(7) . ?
C46A H46A 0.9500 . ?
C46A C47A 1.407(7) . ?
C46A C50A 1.403(7) . ?
C47 H47 0.9500 . ?
C47 C48 1.407(6) . ?
C47A H47A 0.9500 . ?
C47A C48A 1.405(7) . ?
C48 H48 0.9500 . ?
C48 C49 1.414(6) . ?
C48A H48A 0.9500 . ?
C48A C49A 1.409(7) . ?
C49 H49 0.9500 . ?
C49 C50 1.411(6) . ?
C49A H49A 0.9500 . ?
C49A C50A 1.404(7) . ?
C50 H50 0.9500 . ?
C50A H50A 0.9500 . ?
C51 C52 1.420(3) . ?
C51 C56 1.410(3) . ?
C52 C53 1.396(3) . ?
C52 C60 1.522(3) . ?
C53 H53 0.9500 . ?
C53 C54 1.380(4) . ?
C54 H54 0.9500 . ?
C54 C55 1.378(4) . ?
C55 H55 0.9500 . ?
C55 C56 1.397(3) . ?
C56 C57 1.515(3) . ?
C57 H57 1.0000 . ?
C57 C58 1.544(4) . ?
C57 C59 1.524(4) . ?
C58 H58A 0.9800 . ?
C58 H58B 0.9800 . ?
C58 H58C 0.9800 . ?
C59 H59A 0.9800 . ?
C59 H59B 0.9800 . ?
C59 H59C 0.9800 . ?
C60 H60 1.0000 . ?
C60 C61 1.530(3) . ?
C60 C62 1.530(3) . ?
C61 H61A 0.9800 . ?
C61 H61B 0.9800 . ?
C61 H61C 0.9800 . ?
C62 H62A 0.9800 . ?
C62 H62B 0.9800 . ?
C62 H62C 0.9800 . ?
C63 C64 1.417(3) . ?
C63 C68 1.412(3) . ?
C64 C65 1.391(3) . ?
C64 C72 1.521(3) . ?
C65 H65 0.9500 . ?
C65 C66 1.381(4) . ?
C66 H66 0.9500 . ?
C66 C67 1.371(4) . ?
C67 H67 0.9500 . ?
C67 C68 1.398(3) . ?
C68 C69 1.521(4) . ?
C69 H69 1.0000 . ?
C69 C70 1.538(4) . ?
C69 C71 1.519(4) . ?
C70 H70A 0.9800 . ?
C70 H70B 0.9800 . ?
C70 H70C 0.9800 . ?
C71 H71A 0.9800 . ?
C71 H71B 0.9800 . ?
C71 H71C 0.9800 . ?
C72 H72 1.0000 . ?
C72 C73 1.525(4) . ?
C72 C74 1.521(3) . ?
C73 H73A 0.9800 . ?
C73 H73B 0.9800 . ?
C73 H73C 0.9800 . ?
C74 H74A 0.9800 . ?
C74 H74B 0.9800 . ?
C74 H74C 0.9800 . ?
C75 C76 1.406(3) . ?
C75 C80 1.395(3) . ?
C76 H76 0.9500 . ?
C76 C77 1.386(3) . ?
C77 H77 0.9500 . ?
C77 C78 1.386(3) . ?
C78 H78 0.9500 . ?
C78 C79 1.386(3) . ?
C79 H79 0.9500 . ?
C79 C80 1.390(3) . ?
C80 H80 0.9500 . ?
C81 C82 1.401(3) . ?
C81 C86 1.397(3) . ?
C82 H82 0.9500 . ?
C82 C83 1.391(3) . ?
C83 H83 0.9500 . ?
C83 C84 1.380(4) . ?
C84 H84 0.9500 . ?
C84 C85 1.389(3) . ?
C85 H85 0.9500 . ?
C85 C86 1.389(3) . ?
C86 H86 0.9500 . ?
C87 H87A 0.9900 . ?
C87 H87B 0.9900 . ?
C87 C88 1.512(6) . ?
C87 C92 1.454(7) . ?
C88 H88A 0.9900 . ?
C88 H88B 0.9900 . ?
C88 C89 1.530(6) . ?
C89 H89A 0.9900 . ?
C89 H89B 0.9900 . ?
C89 C90 1.487(6) . ?
C90 H90A 0.9900 . ?
C90 H90B 0.9900 . ?
C90 C91 1.484(6) . ?
C91 H91A 0.9900 . ?
C91 H91B 0.9900 . ?
C91 C92 1.469(6) . ?
C92 H92A 0.9900 . ?
C92 H92B 0.9900 . ?

loop_
_geom_torsion_atom_site_label_1
_geom_torsion_atom_site_label_2
_geom_torsion_atom_site_label_3
_geom_torsion_atom_site_label_4
_geom_torsion
_geom_torsion_site_symmetry_1
_geom_torsion_site_symmetry_2
_geom_torsion_site_symmetry_3
_geom_torsion_site_symmetry_4
_geom_torsion_publ_flag
Fe1 Al1 N1 Si1 159.89(6) . . . . ?
Fe1 Al1 N1 C20 -25.8(3) . . . . ?
Fe1 Al1 N2 Si1 -161.64(5) . . . . ?
Fe1 Al1 N2 C8 44.2(2) . . . . ?
Fe1 C3 C4 C5 59.66(17) . . . . ?
Fe1 C3 C7 C6 -60.18(17) . . . . ?
Fe1 C4 C5 C6 60.60(18) . . . . ?
Fe1 C5 C6 C7 61.26(18) . . . . ?
Fe1 C6 C7 C3 60.87(17) . . . . ?
Si1 N1 C20 C21 90.0(2) . . . . ?
Si1 N1 C20 C25 -92.8(2) . . . . ?
Si1 N2 C8 C9 92.5(2) . . . . ?
Si1 N2 C8 C13 -87.6(2) . . . . ?
Si1 C32 C33 C34 -176.59(19) . . . . ?
Si1 C32 C37 C36 175.9(2) . . . . ?
Si1 C38 C39 C40 -178.5(2) . . . . ?
Si1 C38 C43 C42 177.52(18) . . . . ?
Al1 N1 C20 C21 -82.2(2) . . . . ?
Al1 N1 C20 C25 95.0(2) . . . . ?
Al1 N2 C8 C9 -122.3(2) . . . . ?
Al1 N2 C8 C13 57.7(3) . . . . ?
N1 Si1 N2 Al1 -3.80(9) . . . . ?
N1 Si1 N2 C8 151.4(2) . . . . ?
N1 Si1 C32 C33 61.3(2) . . . . ?
N1 Si1 C32 C37 -115.23(19) . . . . ?
N1 Si1 C38 C39 -144.31(18) . . . . ?
N1 Si1 C38 C43 39.3(2) . . . . ?
N1 Al1 N2 Si1 3.65(8) . . . . ?
N1 Al1 N2 C8 -150.5(2) . . . . ?
N1 C20 C21 C22 177.55(19) . . . . ?
N1 C20 C21 C29 1.5(3) . . . . ?
N1 C20 C25 C24 -177.62(19) . . . . ?
N1 C20 C25 C26 3.3(3) . . . . ?
N2 Si1 N1 Al1 3.82(9) . . . . ?
N2 Si1 N1 C20 -170.6(2) . . . . ?
N2 Si1 C32 C33 -40.8(2) . . . . ?
N2 Si1 C32 C37 142.73(18) . . . . ?
N2 Si1 C38 C39 -38.9(2) . . . . ?
N2 Si1 C38 C43 144.71(17) . . . . ?
N2 Al1 N1 Si1 -3.65(8) . . . . ?
N2 Al1 N1 C20 170.7(2) . . . . ?
N2 C8 C9 C10 -175.74(18) . . . . ?
N2 C8 C9 C17 3.5(3) . . . . ?
N2 C8 C13 C12 174.27(19) . . . . ?
N2 C8 C13 C14 -7.8(3) . . . . ?
C3 C4 C5 Fe1 -60.19(16) . . . . ?
C3 C4 C5 C6 0.4(3) . . . . ?
C4 C3 C7 Fe1 60.42(16) . . . . ?
C4 C3 C7 C6 0.2(3) . . . . ?
C4 C5 C6 Fe1 -61.53(17) . . . . ?
C4 C5 C6 C7 -0.3(3) . . . . ?
C5 C6 C7 Fe1 -60.85(18) . . . . ?
C5 C6 C7 C3 0.0(3) . . . . ?
C7 C3 C4 Fe1 -60.06(17) . . . . ?
C7 C3 C4 C5 -0.4(3) . . . . ?
C8 C9 C10 C11 -0.1(3) . . . . ?
C8 C9 C17 C18 126.9(2) . . . . ?
C8 C9 C17 C19 -108.3(2) . . . . ?
C8 C13 C14 C15 -117.6(3) . . . . ?
C8 C13 C14 C16 117.8(3) . . . . ?
C9 C8 C13 C12 -5.8(3) . . . . ?
C9 C8 C13 C14 172.2(2) . . . . ?
C9 C10 C11 C12 -2.6(3) . . . . ?
C10 C9 C17 C18 -53.9(3) . . . . ?
C10 C9 C17 C19 71.0(3) . . . . ?
C10 C11 C12 C13 1.0(4) . . . . ?
C11 C12 C13 C8 3.1(3) . . . . ?
C11 C12 C13 C14 -174.9(2) . . . . ?
C12 C13 C14 C15 60.4(3) . . . . ?
C12 C13 C14 C16 -64.2(3) . . . . ?
C13 C8 C9 C10 4.3(3) . . . . ?
C13 C8 C9 C17 -176.5(2) . . . . ?
C17 C9 C10 C11 -179.4(2) . . . . ?
C20 C21 C22 C23 -0.1(3) . . . . ?
C20 C21 C29 C30 -144.8(2) . . . . ?
C20 C21 C29 C31 92.0(2) . . . . ?
C20 C25 C26 C27 -119.8(2) . . . . ?
C20 C25 C26 C28 116.0(2) . . . . ?
C21 C20 C25 C24 -0.4(3) . . . . ?
C21 C20 C25 C26 -179.56(19) . . . . ?
C21 C22 C23 C24 0.1(4) . . . . ?
C22 C21 C29 C30 39.2(3) . . . . ?
C22 C21 C29 C31 -84.0(2) . . . . ?
C22 C23 C24 C25 -0.2(4) . . . . ?
C23 C24 C25 C20 0.4(3) . . . . ?
C23 C24 C25 C26 179.5(2) . . . . ?
C24 C25 C26 C27 61.1(3) . . . . ?
C24 C25 C26 C28 -63.2(3) . . . . ?
C25 C20 C21 C22 0.3(3) . . . . ?
C25 C20 C21 C29 -175.79(19) . . . . ?
C29 C21 C22 C23 176.1(2) . . . . ?
C32 Si1 N1 Al1 -113.85(9) . . . . ?
C32 Si1 N1 C20 71.7(2) . . . . ?
C32 Si1 N2 Al1 111.44(10) . . . . ?
C32 Si1 N2 C8 -93.4(2) . . . . ?
C32 Si1 C38 C39 89.4(2) . . . . ?
C32 Si1 C38 C43 -86.93(19) . . . . ?
C32 C33 C34 C35 0.7(4) . . . . ?
C33 C32 C37 C36 -0.8(4) . . . . ?
C33 C34 C35 C36 -0.7(4) . . . . ?
C34 C35 C36 C37 0.0(4) . . . . ?
C35 C36 C37 C32 0.8(4) . . . . ?
C37 C32 C33 C34 0.0(4) . . . . ?
C38 Si1 N1 Al1 123.29(9) . . . . ?
C38 Si1 N1 C20 -51.2(2) . . . . ?
C38 Si1 N2 Al1 -125.10(9) . . . . ?
C38 Si1 N2 C8 30.1(2) . . . . ?
C38 Si1 C32 C33 -169.32(18) . . . . ?
C38 Si1 C32 C37 14.2(2) . . . . ?
C38 C39 C40 C41 1.8(4) . . . . ?
C39 C38 C43 C42 1.0(3) . . . . ?
C39 C40 C41 C42 -0.5(4) . . . . ?
C40 C41 C42 C43 -0.4(4) . . . . ?
C41 C42 C43 C38 0.1(4) . . . . ?
C43 C38 C39 C40 -2.0(4) . . . . ?
Fe2 Al2 N3 Si2 162.58(5) . . . . ?
Fe2 Al2 N3 C63 -45.8(2) . . . . ?
Fe2 Al2 N4 Si2 -162.10(5) . . . . ?
Fe2 Al2 N4 C51 20.4(3) . . . . ?
Fe2 C46 C47 C48 -59.6(4) . . . . ?
Fe2 C46 C50 C49 61.0(5) . . . . ?
Fe2 C46A C47A C48A -63.2(8) . . . . ?
Fe2 C46A C50A C49A 60.0(6) . . . . ?
Fe2 C47 C48 C49 -58.5(4) . . . . ?
Fe2 C47A C48A C49A -60.5(7) . . . . ?
Fe2 C48 C49 C50 -61.2(5) . . . . ?
Fe2 C48A C49A C50A -60.4(6) . . . . ?
Fe2 C49 C50 C46 -62.0(5) . . . . ?
Fe2 C49A C50A C46A -59.8(7) . . . . ?
Si2 N3 C63 C64 87.7(2) . . . . ?
Si2 N3 C63 C68 -91.6(2) . . . . ?
Si2 N4 C51 C52 -92.7(2) . . . . ?
Si2 N4 C51 C56 89.2(2) . . . . ?
Si2 C75 C76 C77 176.64(18) . . . . ?
Si2 C75 C80 C79 -175.99(18) . . . . ?
Si2 C81 C82 C83 178.08(19) . . . . ?
Si2 C81 C86 C85 -177.13(18) . . . . ?
Al2 N3 C63 C64 -55.3(3) . . . . ?
Al2 N3 C63 C68 125.3(2) . . . . ?
Al2 N4 C51 C52 83.9(2) . . . . ?
Al2 N4 C51 C56 -94.2(2) . . . . ?
N3 Si2 N4 Al2 -2.67(8) . . . . ?
N3 Si2 N4 C51 174.98(19) . . . . ?
N3 Si2 C75 C76 44.2(2) . . . . ?
N3 Si2 C75 C80 -141.51(17) . . . . ?
N3 Si2 C81 C82 -141.17(17) . . . . ?
N3 Si2 C81 C86 37.9(2) . . . . ?
N3 Al2 N4 Si2 2.55(8) . . . . ?
N3 Al2 N4 C51 -174.9(2) . . . . ?
N3 C63 C64 C65 -173.84(19) . . . . ?
N3 C63 C64 C72 7.3(3) . . . . ?
N3 C63 C68 C67 175.1(2) . . . . ?
N3 C63 C68 C69 -5.5(3) . . . . ?
N4 Si2 N3 Al2 2.65(8) . . . . ?
N4 Si2 N3 C63 -151.78(18) . . . . ?
N4 Si2 C75 C76 149.54(17) . . . . ?
N4 Si2 C75 C80 -36.1(2) . . . . ?
N4 Si2 C81 C82 115.90(18) . . . . ?
N4 Si2 C81 C86 -65.0(2) . . . . ?
N4 Al2 N3 Si2 -2.54(8) . . . . ?
N4 Al2 N3 C63 149.0(2) . . . . ?
N4 C51 C52 C53 -179.73(18) . . . . ?
N4 C51 C52 C60 -3.3(3) . . . . ?
N4 C51 C56 C55 -179.99(18) . . . . ?
N4 C51 C56 C57 0.7(3) . . . . ?
C46 C47 C48 Fe2 58.9(5) . . . . ?
C46 C47 C48 C49 0.4(7) . . . . ?
C46A C47A C48A Fe2 63.0(8) . . . . ?
C46A C47A C48A C49A 2.5(13) . . . . ?
C47 C46 C50 Fe2 -61.9(5) . . . . ?
C47 C46 C50 C49 -0.9(8) . . . . ?
C47 C48 C49 Fe2 60.3(4) . . . . ?
C47 C48 C49 C50 -0.9(7) . . . . ?
C47A C46A C50A Fe2 -58.2(8) . . . . ?
C47A C46A C50A C49A 1.9(12) . . . . ?
C47A C48A C49A Fe2 59.0(7) . . . . ?
C47A C48A C49A C50A -1.4(12) . . . . ?
C48 C49 C50 Fe2 63.1(5) . . . . ?
C48 C49 C50 C46 1.1(9) . . . . ?
C48A C49A C50A Fe2 59.5(7) . . . . ?
C48A C49A C50A C46A -0.3(11) . . . . ?
C50 C46 C47 Fe2 59.9(5) . . . . ?
C50 C46 C47 C48 0.3(7) . . . . ?
C50A C46A C47A Fe2 60.4(8) . . . . ?
C50A C46A C47A C48A -2.8(13) . . . . ?
C51 C52 C53 C54 0.2(3) . . . . ?
C51 C52 C60 C61 -86.2(2) . . . . ?
C51 C52 C60 C62 150.4(2) . . . . ?
C51 C56 C57 C58 114.9(2) . . . . ?
C51 C56 C57 C59 -120.5(2) . . . . ?
C52 C51 C56 C55 1.9(3) . . . . ?
C52 C51 C56 C57 -177.37(19) . . . . ?
C52 C53 C54 C55 0.8(3) . . . . ?
C53 C52 C60 C61 90.2(2) . . . . ?
C53 C52 C60 C62 -33.2(3) . . . . ?
C53 C54 C55 C56 -0.4(3) . . . . ?
C54 C55 C56 C51 -0.9(3) . . . . ?
C54 C55 C56 C57 178.4(2) . . . . ?
C55 C56 C57 C58 -64.4(3) . . . . ?
C55 C56 C57 C59 60.2(3) . . . . ?
C56 C51 C52 C53 -1.6(3) . . . . ?
C56 C51 C52 C60 174.85(18) . . . . ?
C60 C52 C53 C54 -176.2(2) . . . . ?
C63 C64 C65 C66 -2.8(3) . . . . ?
C63 C64 C72 C73 121.0(3) . . . . ?
C63 C64 C72 C74 -114.9(2) . . . . ?
C63 C68 C69 C70 -116.5(3) . . . . ?
C63 C68 C69 C71 118.1(3) . . . . ?
C64 C63 C68 C67 -4.3(3) . . . . ?
C64 C63 C68 C69 175.1(2) . . . . ?
C64 C65 C66 C67 -1.2(4) . . . . ?
C65 C64 C72 C73 -57.9(3) . . . . ?
C65 C64 C72 C74 66.2(3) . . . . ?
C65 C66 C67 C68 2.5(4) . . . . ?
C66 C67 C68 C63 0.2(4) . . . . ?
C66 C67 C68 C69 -179.2(2) . . . . ?
C67 C68 C69 C70 62.9(3) . . . . ?
C67 C68 C69 C71 -62.5(3) . . . . ?
C68 C63 C64 C65 5.5(3) . . . . ?
C68 C63 C64 C72 -173.3(2) . . . . ?
C72 C64 C65 C66 176.1(2) . . . . ?
C75 Si2 N3 Al2 123.72(9) . . . . ?
C75 Si2 N3 C63 -30.7(2) . . . . ?
C75 Si2 N4 Al2 -122.50(9) . . . . ?
C75 Si2 N4 C51 55.2(2) . . . . ?
C75 Si2 C81 C82 -13.5(2) . . . . ?
C75 Si2 C81 C86 165.55(18) . . . . ?
C75 C76 C77 C78 -1.5(4) . . . . ?
C76 C75 C80 C79 -1.5(3) . . . . ?
C76 C77 C78 C79 0.3(4) . . . . ?
C77 C78 C79 C80 0.3(4) . . . . ?
C78 C79 C80 C75 0.3(4) . . . . ?
C80 C75 C76 C77 2.1(3) . . . . ?
C81 Si2 N3 Al2 -114.90(9) . . . . ?
C81 Si2 N3 C63 90.67(19) . . . . ?
C81 Si2 N4 Al2 115.05(9) . . . . ?
C81 Si2 N4 C51 -67.3(2) . . . . ?
C81 Si2 C75 C76 -82.76(19) . . . . ?
C81 Si2 C75 C80 91.56(19) . . . . ?
C81 C82 C83 C84 -1.0(4) . . . . ?
C82 C81 C86 C85 2.0(3) . . . . ?
C82 C83 C84 C85 2.2(4) . . . . ?
C83 C84 C85 C86 -1.2(4) . . . . ?
C84 C85 C86 C81 -0.9(4) . . . . ?
C86 C81 C82 C83 -1.0(3) . . . . ?
C87 C88 C89 C90 -49.9(6) . . . . ?
C88 C87 C92 C91 -52.3(6) . . . . ?
C88 C89 C90 C91 54.9(5) . . . . ?
C89 C90 C91 C92 -57.4(6) . . . . ?
C90 C91 C92 C87 54.4(6) . . . . ?
C92 C87 C88 C89 50.3(7) . . . . ?
